data_7108358
loop_
_publ_author_name
'Shun Sugawara'
'Satoshi Kojima'
'Yohsuke Yamamoto'

_publ_section_title
;
 Synthesis of new cyclic aromatic carbene ligands bearing remote amino
 groups and their palladium(II) complexes
;
_journal_name_full Chem.Commun.
_journal_page_first 9735
_journal_paper_doi 10.1039/c2cc33510g
_journal_volume 48
_journal_year 2012
_chemical_formula_sum 'C59 H56 Cl F6 N2 O P3 Pd'
_chemical_formula_weight 1157.82
_chemical_name_systematic
;
?
;
_space_group_IT_number 2
_symmetry_cell_setting triclinic
_symmetry_space_group_name_Hall '-P 1'
_symmetry_space_group_name_H-M 'P -1'
_atom_sites_solution_hydrogens geom
_atom_sites_solution_primary direct
_atom_sites_solution_secondary difmap
_audit_creation_method SHELXL-97
_cell_angle_alpha 99.891(2)
_cell_angle_beta 96.290(2)
_cell_angle_gamma 105.059(2)
_cell_formula_units_Z 6
_cell_length_a 13.4314(18)
_cell_length_b 23.977(3)
_cell_length_c 28.786(4)
_cell_measurement_reflns_used 9917
_cell_measurement_temperature 173(2)
_cell_measurement_theta_max 25.31
_cell_measurement_theta_min 2.20
_cell_volume 8702(2)
_computing_cell_refinement 'Bruker SAINT'
_computing_data_collection 'Bruker APEX2'
_computing_data_reduction 'Bruker SAINT'
_computing_molecular_graphics 'Yadokari-XG 2009 (Wakita Nemoto et al., 2009)'
_computing_publication_material 'Yadokari-XG 2009 (Wakita,Nemoto et al., 2009)'
_computing_structure_refinement 'SHELXL-97 (Sheldrick, 1997)'
_computing_structure_solution SHELXS-97
_diffrn_ambient_temperature 173(2)
_diffrn_measured_fraction_theta_full 0.969
_diffrn_measured_fraction_theta_max 0.969
_diffrn_measurement_device_type 'Bruker APEX-II CCD'
_diffrn_measurement_method '\f and \w scans'
_diffrn_radiation_monochromator 'Bruker Helios multilayered confocal mirror'
_diffrn_radiation_source 'Bruker TXS fine-focus rotating anode'
_diffrn_radiation_type MoK\a
_diffrn_radiation_wavelength 0.71073
_diffrn_reflns_av_R_equivalents 0.0000
_diffrn_reflns_av_sigmaI/netI 0.0821
_diffrn_reflns_limit_h_max 16
_diffrn_reflns_limit_h_min -16
_diffrn_reflns_limit_k_max 28
_diffrn_reflns_limit_k_min -28
_diffrn_reflns_limit_l_max 34
_diffrn_reflns_limit_l_min 0
_diffrn_reflns_number 30765
_diffrn_reflns_theta_full 25.31
_diffrn_reflns_theta_max 25.31
_diffrn_reflns_theta_min 1.27
_exptl_absorpt_coefficient_mu 0.508
_exptl_absorpt_correction_T_max 0.9751
_exptl_absorpt_correction_T_min 0.8561
_exptl_absorpt_correction_type empirical
_exptl_absorpt_process_details
;
SADABS (Sheldrick, 1997)
;
_exptl_crystal_colour red
_exptl_crystal_density_diffrn 1.326
_exptl_crystal_density_method 'not measured'
_exptl_crystal_description plate
_exptl_crystal_F_000 3564
_exptl_crystal_size_max 0.12
_exptl_crystal_size_mid 0.07
_exptl_crystal_size_min 0.05
_platon_squeeze_details
;
;
_refine_diff_density_max 1.403
_refine_diff_density_min -1.572
_refine_diff_density_rms 0.106
_refine_ls_extinction_method none
_refine_ls_goodness_of_fit_ref 1.011
_refine_ls_hydrogen_treatment constr
_refine_ls_matrix_type full
_refine_ls_number_parameters 1902
_refine_ls_number_reflns 30765
_refine_ls_number_restraints 0
_refine_ls_restrained_S_all 1.011
_refine_ls_R_factor_all 0.0986
_refine_ls_R_factor_gt 0.0595
_refine_ls_shift/su_max 0.001
_refine_ls_shift/su_mean 0.000
_refine_ls_structure_factor_coef Fsqd
_refine_ls_weighting_details 'calc w=1/[\s^2^(Fo^2^)+(0.0931P)^2^+0.0000P] where P=(Fo^2^+2Fc^2^)/3'
_refine_ls_weighting_scheme calc
_refine_ls_wR_factor_gt 0.1527
_refine_ls_wR_factor_ref 0.1679
_reflns_number_gt 19742
_reflns_number_total 30765
_reflns_threshold_expression >2sigma(I)
_cod_data_source_file c2cc33510g.txt
_cod_data_source_block Pd
_cod_database_code 7108358

loop_
_symmetry_equiv_pos_as_xyz
'x, y, z'
'-x, -y, -z'

loop_
_atom_site_label
_atom_site_type_symbol
_atom_site_fract_x
_atom_site_fract_y
_atom_site_fract_z
_atom_site_U_iso_or_equiv
_atom_site_adp_type
_atom_site_occupancy
_atom_site_symmetry_multiplicity
_atom_site_calc_flag
_atom_site_refinement_flags
C1 C 0.7217(4) 0.1584(2) 0.42603(17) 0.0318(13) Uani 1 1 d .
H1 H 0.6804 0.1325 0.4416 0.038 Uiso 1 1 calc R
C2 C 0.7466(4) 0.2171(2) 0.44388(18) 0.0317(13) Uani 1 1 d .
H2 H 0.7202 0.2303 0.4709 0.038 Uiso 1 1 calc R
C3 C 0.8123(4) 0.2600(2) 0.42268(17) 0.0283(12) Uani 1 1 d .
C4 C 0.8515(4) 0.2368(2) 0.38248(18) 0.0318(12) Uani 1 1 d .
H4 H 0.8966 0.2623 0.3680 0.038 Uiso 1 1 calc R
C5 C 0.8720(4) 0.0911(2) 0.25953(18) 0.0324(13) Uani 1 1 d .
H5 H 0.9149 0.1218 0.2488 0.039 Uiso 1 1 calc R
C6 C 0.8447(4) 0.0331(2) 0.23299(18) 0.0322(13) Uani 1 1 d .
C7 C 0.7819(4) -0.0125(2) 0.25175(17) 0.0310(12) Uani 1 1 d .
H7 H 0.7656 -0.0514 0.2352 0.037 Uiso 1 1 calc R
C8 C 0.7451(4) -0.0003(2) 0.29351(17) 0.0314(12) Uani 1 1 d .
H8 H 0.7038 -0.0311 0.3047 0.038 Uiso 1 1 calc R
C9 C 0.7289(4) 0.0735(2) 0.36257(16) 0.0275(12) Uani 1 1 d .
C10 C 0.7572(4) 0.1351(2) 0.38394(17) 0.0245(11) Uani 1 1 d .
C11 C 0.8236(4) 0.1770(2) 0.36457(17) 0.0248(11) Uani 1 1 d .
C12 C 0.8341(4) 0.1021(2) 0.30183(17) 0.0269(12) Uani 1 1 d .
C13 C 0.7687(4) 0.0585(2) 0.32033(17) 0.0249(11) Uani 1 1 d .
C14 C 0.7717(5) 0.3440(3) 0.4721(2) 0.0399(14) Uani 1 1 d .
H14 H 0.7175 0.3128 0.4795 0.048 Uiso 1 1 calc R
H14A H 0.7383 0.3685 0.4563 0.048 Uiso 1 1 calc R
C15 C 0.8407(5) 0.3810(3) 0.5180(2) 0.0468(16) Uani 1 1 d .
H15 H 0.7992 0.3988 0.5383 0.056 Uiso 1 1 calc R
H15A H 0.8702 0.3560 0.5351 0.056 Uiso 1 1 calc R
C16 C 0.9274(5) 0.4286(3) 0.5072(2) 0.0442(16) Uani 1 1 d .
H16 H 0.9754 0.4492 0.5365 0.053 Uiso 1 1 calc R
H16A H 0.8983 0.4571 0.4947 0.053 Uiso 1 1 calc R
C17 C 0.9864(5) 0.4029(3) 0.4713(2) 0.0465(16) Uani 1 1 d .
H17 H 1.0358 0.4349 0.4621 0.056 Uiso 1 1 calc R
H17A H 1.0257 0.3801 0.4861 0.056 Uiso 1 1 calc R
C18 C 0.9144(5) 0.3639(2) 0.4271(2) 0.0417(14) Uani 1 1 d .
H18 H 0.8822 0.3876 0.4097 0.050 Uiso 1 1 calc R
H18A H 0.9544 0.3455 0.4064 0.050 Uiso 1 1 calc R
C19 C 0.9335(5) 0.0674(3) 0.1681(2) 0.0411(14) Uani 1 1 d .
H19 H 0.9811 0.0537 0.1491 0.049 Uiso 1 1 calc R
H19A H 0.9742 0.1009 0.1928 0.049 Uiso 1 1 calc R
C20 C 0.8566(6) 0.0861(3) 0.1369(2) 0.0554(19) Uani 1 1 d .
H20 H 0.8936 0.1170 0.1221 0.066 Uiso 1 1 calc R
H20A H 0.8113 0.1018 0.1562 0.066 Uiso 1 1 calc R
C21 C 0.7908(6) 0.0332(3) 0.0982(2) 0.062(2) Uani 1 1 d .
H21 H 0.7350 0.0442 0.0811 0.074 Uiso 1 1 calc R
H21A H 0.8343 0.0222 0.0755 0.074 Uiso 1 1 calc R
C22 C 0.7443(6) -0.0194(3) 0.1199(2) 0.061(2) Uani 1 1 d .
H22 H 0.6893 -0.0115 0.1368 0.073 Uiso 1 1 calc R
H22A H 0.7133 -0.0540 0.0944 0.073 Uiso 1 1 calc R
C23 C 0.8249(6) -0.0322(3) 0.1537(2) 0.0553(18) Uani 1 1 d .
H23 H 0.7912 -0.0636 0.1689 0.066 Uiso 1 1 calc R
H23A H 0.8749 -0.0454 0.1361 0.066 Uiso 1 1 calc R
O1 O 0.8626(3) 0.16024(15) 0.32413(12) 0.0324(9) Uani 1 1 d .
N1 N 0.8332(4) 0.31811(19) 0.44023(16) 0.0363(11) Uani 1 1 d .
N2 N 0.8793(4) 0.0202(2) 0.19018(16) 0.0393(12) Uani 1 1 d .
Pd1 Pd 0.63797(3) 0.013444(16) 0.390309(13) 0.02174(10) Uani 1 1 d .
Cl1 Cl 0.53418(10) -0.05800(6) 0.42651(5) 0.0313(3) Uani 1 1 d .
P1 P 0.78645(10) 0.00376(6) 0.43372(5) 0.0246(3) Uani 1 1 d .
C24 C 0.9059(4) 0.0351(2) 0.41184(18) 0.0301(12) Uani 1 1 d .
C25 C 0.9562(4) 0.0956(3) 0.4248(2) 0.0384(14) Uani 1 1 d .
H25 H 0.9343 0.1192 0.4483 0.046 Uiso 1 1 calc R
C26 C 1.0386(5) 0.1208(3) 0.4028(2) 0.0500(17) Uani 1 1 d .
H26 H 1.0719 0.1611 0.4119 0.060 Uiso 1 1 calc R
C27 C 1.0716(5) 0.0863(4) 0.3673(2) 0.0577(19) Uani 1 1 d .
H27 H 1.1262 0.1033 0.3523 0.069 Uiso 1 1 calc R
C28 C 1.0231(5) 0.0273(3) 0.3548(2) 0.0514(17) Uani 1 1 d .
H28 H 1.0453 0.0042 0.3310 0.062 Uiso 1 1 calc R
C29 C 0.9415(4) 0.0009(3) 0.37635(19) 0.0387(14) Uani 1 1 d .
H29 H 0.9102 -0.0396 0.3673 0.046 Uiso 1 1 calc R
C30 C 0.7825(4) -0.0728(2) 0.43069(18) 0.0252(11) Uani 1 1 d .
C31 C 0.7483(4) -0.1129(2) 0.38745(19) 0.0360(13) Uani 1 1 d .
H31 H 0.7188 -0.1013 0.3613 0.043 Uiso 1 1 calc R
C32 C 0.7568(5) -0.1698(3) 0.3823(2) 0.0421(15) Uani 1 1 d .
H32 H 0.7350 -0.1959 0.3528 0.051 Uiso 1 1 calc R
C33 C 0.7979(4) -0.1872(3) 0.4212(2) 0.0421(15) Uani 1 1 d .
H33 H 0.8045 -0.2253 0.4180 0.051 Uiso 1 1 calc R
C34 C 0.8294(4) -0.1491(2) 0.4647(2) 0.0351(13) Uani 1 1 d .
H34 H 0.8561 -0.1619 0.4908 0.042 Uiso 1 1 calc R
C35 C 0.8222(4) -0.0926(2) 0.47049(19) 0.0302(12) Uani 1 1 d .
H35 H 0.8432 -0.0674 0.5004 0.036 Uiso 1 1 calc R
C36 C 0.8075(4) 0.0391(2) 0.49630(17) 0.0251(11) Uani 1 1 d .
C37 C 0.7237(4) 0.0488(2) 0.51806(19) 0.0325(13) Uani 1 1 d .
H37 H 0.6570 0.0381 0.5004 0.039 Uiso 1 1 calc R
C38 C 0.7412(5) 0.0744(2) 0.56648(19) 0.0383(14) Uani 1 1 d .
H38 H 0.6854 0.0802 0.5813 0.046 Uiso 1 1 calc R
C39 C 0.8393(5) 0.0912(2) 0.59263(19) 0.0379(14) Uani 1 1 d .
H39 H 0.8498 0.1082 0.6250 0.045 Uiso 1 1 calc R
C40 C 0.9221(4) 0.0830(2) 0.57145(19) 0.0351(13) Uani 1 1 d .
H40 H 0.9888 0.0954 0.5893 0.042 Uiso 1 1 calc R
C41 C 0.9074(4) 0.0565(2) 0.52364(18) 0.0316(13) Uani 1 1 d .
H41 H 0.9638 0.0502 0.5097 0.038 Uiso 1 1 calc R
P2 P 0.49447(10) 0.02771(6) 0.34541(4) 0.0233(3) Uani 1 1 d .
C42 C 0.5244(4) 0.0594(2) 0.29361(17) 0.0273(12) Uani 1 1 d .
C43 C 0.5149(4) 0.0212(3) 0.24989(18) 0.0359(14) Uani 1 1 d .
H43 H 0.4822 -0.0189 0.2463 0.043 Uiso 1 1 calc R
C44 C 0.5539(5) 0.0425(3) 0.2119(2) 0.0500(18) Uani 1 1 d .
H44 H 0.5472 0.0168 0.1829 0.060 Uiso 1 1 calc R
C45 C 0.6028(6) 0.1018(3) 0.2169(2) 0.0553(19) Uani 1 1 d .
H45 H 0.6310 0.1160 0.1916 0.066 Uiso 1 1 calc R
C46 C 0.6096(5) 0.1397(3) 0.2589(2) 0.0489(16) Uani 1 1 d .
H46 H 0.6397 0.1799 0.2617 0.059 Uiso 1 1 calc R
C47 C 0.5721(4) 0.1191(3) 0.2979(2) 0.0364(14) Uani 1 1 d .
H47 H 0.5790 0.1454 0.3267 0.044 Uiso 1 1 calc R
C48 C 0.3891(4) -0.0393(2) 0.31938(16) 0.0257(11) Uani 1 1 d .
C49 C 0.4114(4) -0.0936(2) 0.31038(18) 0.0333(13) Uani 1 1 d .
H49 H 0.4788 -0.0957 0.3194 0.040 Uiso 1 1 calc R
C50 C 0.3329(5) -0.1441(3) 0.2880(2) 0.0429(15) Uani 1 1 d .
H50 H 0.3480 -0.1801 0.2815 0.052 Uiso 1 1 calc R
C51 C 0.2331(5) -0.1416(3) 0.2754(2) 0.0455(16) Uani 1 1 d .
H51 H 0.1805 -0.1758 0.2608 0.055 Uiso 1 1 calc R
C52 C 0.2103(5) -0.0873(3) 0.2844(2) 0.0438(15) Uani 1 1 d .
H52 H 0.1430 -0.0851 0.2753 0.053 Uiso 1 1 calc R
C53 C 0.2881(4) -0.0374(3) 0.30695(19) 0.0370(14) Uani 1 1 d .
H53 H 0.2725 -0.0016 0.3140 0.044 Uiso 1 1 calc R
C54 C 0.4343(4) 0.0759(2) 0.38088(17) 0.0279(12) Uani 1 1 d .
C55 C 0.4291(4) 0.0705(2) 0.42775(17) 0.0293(12) Uani 1 1 d .
H55 H 0.4590 0.0443 0.4403 0.035 Uiso 1 1 calc R
C56 C 0.3796(4) 0.1039(2) 0.4561(2) 0.0383(14) Uani 1 1 d .
H56 H 0.3746 0.0993 0.4873 0.046 Uiso 1 1 calc R
C57 C 0.3376(4) 0.1440(2) 0.4378(2) 0.0368(14) Uani 1 1 d .
H57 H 0.3056 0.1670 0.4570 0.044 Uiso 1 1 calc R
C58 C 0.3429(4) 0.1501(2) 0.3916(2) 0.0344(13) Uani 1 1 d .
H58 H 0.3150 0.1773 0.3796 0.041 Uiso 1 1 calc R
C59 C 0.3899(4) 0.1155(2) 0.36272(19) 0.0310(12) Uani 1 1 d .
H59 H 0.3916 0.1189 0.3311 0.037 Uiso 1 1 calc R
C60 C 1.1088(4) -0.2104(2) 0.12321(18) 0.0327(13) Uani 1 1 d .
H60 H 1.0777 -0.1800 0.1285 0.039 Uiso 1 1 calc R
C61 C 1.1021(4) -0.2480(3) 0.15422(19) 0.0373(14) Uani 1 1 d .
H61 H 1.0683 -0.2422 0.1804 0.045 Uiso 1 1 calc R
C62 C 1.1466(5) -0.2962(2) 0.14677(19) 0.0357(13) Uani 1 1 d .
C63 C 1.2025(5) -0.3014(3) 0.10864(19) 0.0382(14) Uani 1 1 d .
H63 H 1.2353 -0.3311 0.1038 0.046 Uiso 1 1 calc R
C64 C 1.3249(5) -0.2521(3) -0.02624(19) 0.0386(14) Uani 1 1 d .
H64 H 1.3560 -0.2825 -0.0255 0.046 Uiso 1 1 calc R
C65 C 1.3341(5) -0.2211(3) -0.0639(2) 0.0406(14) Uani 1 1 d .
C66 C 1.2814(5) -0.1770(3) -0.0633(2) 0.0406(15) Uani 1 1 d .
H66 H 1.2839 -0.1565 -0.0880 0.049 Uiso 1 1 calc R
C67 C 1.2271(4) -0.1637(3) -0.02763(19) 0.0364(14) Uani 1 1 d .
H67 H 1.1943 -0.1342 -0.0287 0.044 Uiso 1 1 calc R
C68 C 1.1633(4) -0.1820(2) 0.04877(18) 0.0322(13) Uani 1 1 d .
C69 C 1.1611(4) -0.2159(2) 0.08346(18) 0.0283(12) Uani 1 1 d .
C70 C 1.2087(4) -0.2629(2) 0.07893(18) 0.0318(13) Uani 1 1 d .
C71 C 1.2704(4) -0.2375(2) 0.00907(18) 0.0319(13) Uani 1 1 d .
C72 C 1.2188(4) -0.1931(2) 0.01086(17) 0.0278(12) Uani 1 1 d .
C73 C 1.1024(5) -0.3266(3) 0.2223(2) 0.0446(15) Uani 1 1 d .
H73 H 1.0385 -0.3563 0.2232 0.053 Uiso 1 1 calc R
H73A H 1.0898 -0.2882 0.2289 0.053 Uiso 1 1 calc R
C74 C 1.1886(5) -0.3289(3) 0.2596(2) 0.0574(18) Uani 1 1 d .
H74 H 1.1670 -0.3240 0.2908 0.069 Uiso 1 1 calc R
H74A H 1.2507 -0.2969 0.2606 0.069 Uiso 1 1 calc R
C75 C 1.2135(6) -0.3885(3) 0.2479(3) 0.067(2) Uani 1 1 d .
H75 H 1.2725 -0.3883 0.2707 0.080 Uiso 1 1 calc R
H75A H 1.1539 -0.4201 0.2507 0.080 Uiso 1 1 calc R
C76 C 1.2385(6) -0.3992(3) 0.1986(3) 0.065(2) Uani 1 1 d .
H76 H 1.2484 -0.4382 0.1909 0.078 Uiso 1 1 calc R
H76A H 1.3031 -0.3704 0.1969 0.078 Uiso 1 1 calc R
C77 C 1.1504(6) -0.3946(3) 0.1626(2) 0.060(2) Uani 1 1 d .
H77 H 1.1690 -0.3997 0.1309 0.072 Uiso 1 1 calc R
H77A H 1.0872 -0.4256 0.1623 0.072 Uiso 1 1 calc R
C78 C 1.4107(6) -0.2911(3) -0.1099(3) 0.068(2) Uani 1 1 d .
H78 H 1.3528 -0.3170 -0.1336 0.081 Uiso 1 1 calc R
H78A H 1.4118 -0.3076 -0.0815 0.081 Uiso 1 1 calc R
C79 C 1.5101(7) -0.2891(4) -0.1288(3) 0.078(3) Uani 1 1 d .
H79 H 1.5122 -0.3293 -0.1399 0.093 Uiso 1 1 calc R
H79A H 1.5681 -0.2704 -0.1029 0.093 Uiso 1 1 calc R
C80 C 1.5249(7) -0.2566(4) -0.1691(3) 0.070(2) Uani 1 1 d .
H80 H 1.4732 -0.2778 -0.1970 0.084 Uiso 1 1 calc R
H80A H 1.5938 -0.2536 -0.1775 0.084 Uiso 1 1 calc R
C81 C 1.5129(7) -0.1955(4) -0.1526(3) 0.076(2) Uani 1 1 d .
H81 H 1.5176 -0.1750 -0.1789 0.092 Uiso 1 1 calc R
H81A H 1.5697 -0.1733 -0.1270 0.092 Uiso 1 1 calc R
C82 C 1.4081(7) -0.1980(4) -0.1350(3) 0.069(2) Uani 1 1 d .
H82 H 1.4062 -0.1583 -0.1221 0.083 Uiso 1 1 calc R
H82A H 1.3514 -0.2151 -0.1617 0.083 Uiso 1 1 calc R
O2 O 1.2659(3) -0.27094(16) 0.04303(12) 0.0363(9) Uani 1 1 d .
N3 N 1.1317(4) -0.3370(2) 0.17542(17) 0.0486(14) Uani 1 1 d .
N4 N 1.3933(5) -0.2331(2) -0.09826(17) 0.0529(15) Uani 1 1 d .
Pd2 Pd 1.08498(3) -0.121533(18) 0.051801(13) 0.02789(11) Uani 1 1 d .
Cl2 Cl 0.98909(11) -0.05085(6) 0.05769(5) 0.0345(3) Uani 1 1 d .
P3 P 0.93928(11) -0.19697(7) 0.00812(5) 0.0328(3) Uani 1 1 d .
C83 C 0.9488(4) -0.2715(3) 0.0055(2) 0.0394(14) Uani 1 1 d .
C84 C 0.9090(5) -0.3037(3) 0.0387(2) 0.0444(15) Uani 1 1 d .
H84 H 0.8699 -0.2888 0.0599 0.053 Uiso 1 1 calc R
C85 C 0.9269(6) -0.3571(3) 0.0405(3) 0.063(2) Uani 1 1 d .
H85 H 0.9001 -0.3781 0.0629 0.076 Uiso 1 1 calc R
C86 C 0.9845(6) -0.3799(4) 0.0093(3) 0.076(3) Uani 1 1 d .
H86 H 0.9973 -0.4158 0.0111 0.091 Uiso 1 1 calc R
C87 C 1.0228(6) -0.3495(3) -0.0242(3) 0.064(2) Uani 1 1 d .
H87 H 1.0597 -0.3656 -0.0458 0.076 Uiso 1 1 calc R
C88 C 1.0070(5) -0.2955(3) -0.0262(2) 0.0502(17) Uani 1 1 d .
H88 H 1.0348 -0.2748 -0.0485 0.060 Uiso 1 1 calc R
C89 C 0.9062(4) -0.1898(3) -0.05324(19) 0.0356(13) Uani 1 1 d .
C90 C 0.8666(5) -0.2382(3) -0.0911(2) 0.0526(17) Uani 1 1 d .
H90 H 0.8620 -0.2761 -0.0863 0.063 Uiso 1 1 calc R
C91 C 0.8340(6) -0.2295(3) -0.1358(2) 0.065(2) Uani 1 1 d .
H91 H 0.8084 -0.2618 -0.1613 0.078 Uiso 1 1 calc R
C92 C 0.8390(5) -0.1733(3) -0.1432(2) 0.0571(19) Uani 1 1 d .
H92 H 0.8174 -0.1680 -0.1736 0.069 Uiso 1 1 calc R
C93 C 0.8750(5) -0.1260(3) -0.1065(2) 0.0470(16) Uani 1 1 d .
H93 H 0.8757 -0.0885 -0.1112 0.056 Uiso 1 1 calc R
C94 C 0.9113(4) -0.1339(3) -0.06138(19) 0.0381(14) Uani 1 1 d .
H94 H 0.9394 -0.1012 -0.0365 0.046 Uiso 1 1 calc R
C95 C 0.8183(4) -0.2001(2) 0.0324(2) 0.0364(13) Uani 1 1 d .
C96 C 0.7236(5) -0.2248(3) 0.0027(2) 0.0520(17) Uani 1 1 d .
H96 H 0.7215 -0.2353 -0.0302 0.062 Uiso 1 1 calc R
C97 C 0.6312(6) -0.2340(3) 0.0215(3) 0.071(2) Uani 1 1 d .
H97 H 0.5672 -0.2492 0.0012 0.085 Uiso 1 1 calc R
C98 C 0.6344(6) -0.2203(3) 0.0708(3) 0.069(2) Uani 1 1 d .
H98 H 0.5733 -0.2290 0.0838 0.083 Uiso 1 1 calc R
C99 C 0.7295(6) -0.1938(3) 0.0999(2) 0.0570(18) Uani 1 1 d .
H99 H 0.7322 -0.1831 0.1327 0.068 Uiso 1 1 calc R
C100 C 0.8213(5) -0.1828(3) 0.0808(2) 0.0447(15) Uani 1 1 d .
H100 H 0.8849 -0.1638 0.1006 0.054 Uiso 1 1 calc R
P4 P 1.23570(11) -0.05120(6) 0.09510(5) 0.0294(3) Uani 1 1 d .
C101 C 1.3385(4) -0.0822(2) 0.11550(18) 0.0309(12) Uani 1 1 d .
C102 C 1.3461(4) -0.0959(2) 0.16017(18) 0.0349(13) Uani 1 1 d .
H102 H 1.3026 -0.0860 0.1812 0.042 Uiso 1 1 calc R
C103 C 1.4187(5) -0.1246(3) 0.1738(2) 0.0447(16) Uani 1 1 d .
H103 H 1.4224 -0.1346 0.2036 0.054 Uiso 1 1 calc R
C104 C 1.4847(5) -0.1383(3) 0.1436(2) 0.0538(18) Uani 1 1 d .
H104 H 1.5338 -0.1568 0.1532 0.065 Uiso 1 1 calc R
C105 C 1.4789(5) -0.1248(3) 0.0991(2) 0.0485(17) Uani 1 1 d .
H105 H 1.5239 -0.1340 0.0786 0.058 Uiso 1 1 calc R
C106 C 1.4055(5) -0.0974(3) 0.08498(19) 0.0410(15) Uani 1 1 d .
H106 H 1.4006 -0.0890 0.0546 0.049 Uiso 1 1 calc R
C107 C 1.2972(4) 0.0041(3) 0.06337(18) 0.0347(13) Uani 1 1 d .
C108 C 1.4060(5) 0.0277(3) 0.0684(2) 0.0529(17) Uani 1 1 d .
H108 H 1.4499 0.0139 0.0879 0.063 Uiso 1 1 calc R
C109 C 1.4484(6) 0.0714(3) 0.0447(3) 0.064(2) Uani 1 1 d .
H109 H 1.5205 0.0864 0.0480 0.077 Uiso 1 1 calc R
C110 C 1.3846(5) 0.0927(3) 0.0164(2) 0.0505(16) Uani 1 1 d .
H110 H 1.4138 0.1228 0.0013 0.061 Uiso 1 1 calc R
C111 C 1.2786(5) 0.0701(3) 0.0103(2) 0.0447(16) Uani 1 1 d .
H111 H 1.2359 0.0848 -0.0090 0.054 Uiso 1 1 calc R
C112 C 1.2350(5) 0.0254(3) 0.03291(18) 0.0375(14) Uani 1 1 d .
H112 H 1.1628 0.0094 0.0277 0.045 Uiso 1 1 calc R
C113 C 1.2139(4) -0.0086(2) 0.15018(18) 0.0312(13) Uani 1 1 d .
C114 C 1.2858(5) 0.0451(3) 0.1722(2) 0.0422(15) Uani 1 1 d .
H114 H 1.3440 0.0605 0.1587 0.051 Uiso 1 1 calc R
C115 C 1.2683(6) 0.0751(3) 0.2148(2) 0.0559(19) Uani 1 1 d .
H115 H 1.3161 0.1109 0.2301 0.067 Uiso 1 1 calc R
C116 C 1.1824(6) 0.0532(3) 0.2349(2) 0.057(2) Uani 1 1 d .
H116 H 1.1710 0.0746 0.2629 0.068 Uiso 1 1 calc R
C117 C 1.1130(5) -0.0008(3) 0.2133(2) 0.0475(17) Uani 1 1 d .
H117 H 1.0560 -0.0164 0.2275 0.057 Uiso 1 1 calc R
C118 C 1.1276(4) -0.0319(3) 0.17080(18) 0.0356(13) Uani 1 1 d .
H118 H 1.0802 -0.0680 0.1561 0.043 Uiso 1 1 calc R
C119 C 0.6151(4) -0.5098(2) 0.22623(19) 0.0352(13) Uani 1 1 d .
H119 H 0.6556 -0.5304 0.2403 0.042 Uiso 1 1 calc R
C120 C 0.5784(4) -0.5273(3) 0.17836(19) 0.0403(14) Uani 1 1 d .
H120 H 0.5967 -0.5581 0.1605 0.048 Uiso 1 1 calc R
C121 C 0.5127(5) -0.4989(3) 0.1555(2) 0.0520(17) Uani 1 1 d .
C122 C 0.4911(5) -0.4513(3) 0.1833(2) 0.0560(19) Uani 1 1 d .
H122 H 0.4492 -0.4313 0.1694 0.067 Uiso 1 1 calc R
C123 C 0.5046(5) -0.3196(3) 0.3225(2) 0.0393(14) Uani 1 1 d .
H123 H 0.4595 -0.3054 0.3040 0.047 Uiso 1 1 calc R
C124 C 0.5368(4) -0.2937(2) 0.3708(2) 0.0363(13) Uani 1 1 d .
C125 C 0.6051(4) -0.3182(2) 0.39748(19) 0.0344(13) Uani 1 1 d .
H125 H 0.6270 -0.3028 0.4300 0.041 Uiso 1 1 calc R
C126 C 0.6378(4) -0.3631(2) 0.37625(18) 0.0293(12) Uani 1 1 d .
H126 H 0.6847 -0.3765 0.3944 0.035 Uiso 1 1 calc R
C127 C 0.6302(4) -0.4413(2) 0.30463(17) 0.0258(11) Uani 1 1 d .
C128 C 0.5940(4) -0.4615(2) 0.25541(18) 0.0310(12) Uani 1 1 d .
C129 C 0.5304(4) -0.4339(3) 0.23059(18) 0.0364(14) Uani 1 1 d .
C130 C 0.5380(4) -0.3653(3) 0.30205(18) 0.0359(14) Uani 1 1 d .
C131 C 0.6040(4) -0.3910(2) 0.32735(18) 0.0297(12) Uani 1 1 d .
C132 C 0.4691(8) -0.5723(4) 0.0803(3) 0.086(3) Uani 1 1 d .
H132 H 0.5219 -0.5881 0.0945 0.103 Uiso 1 1 calc R
H133 H 0.4800 -0.5692 0.0479 0.103 Uiso 1 1 calc R
C133 C 0.3585(8) -0.6120(5) 0.0804(4) 0.113(4) Uani 1 1 d .
H134 H 0.3495 -0.6511 0.0614 0.135 Uiso 1 1 calc R
H135 H 0.3501 -0.6159 0.1128 0.135 Uiso 1 1 calc R
C134 C 0.2755(8) -0.5860(5) 0.0600(4) 0.114(4) Uani 1 1 d .
H136 H 0.2790 -0.5860 0.0265 0.137 Uiso 1 1 calc R
H137 H 0.2068 -0.6102 0.0623 0.137 Uiso 1 1 calc R
C135 C 0.2916(10) -0.5243(6) 0.0866(4) 0.132(5) Uani 1 1 d .
H138 H 0.2416 -0.5071 0.0720 0.159 Uiso 1 1 calc R
H139 H 0.2817 -0.5242 0.1195 0.159 Uiso 1 1 calc R
C136 C 0.3981(9) -0.4902(5) 0.0850(3) 0.109(4) Uani 1 1 d .
H140 H 0.4105 -0.4496 0.1015 0.131 Uiso 1 1 calc R
H141 H 0.4075 -0.4903 0.0520 0.131 Uiso 1 1 calc R
C137 C 0.4333(5) -0.2219(3) 0.3683(2) 0.0496(17) Uani 1 1 d .
H142 H 0.4247 -0.2355 0.3340 0.059 Uiso 1 1 calc R
H143 H 0.4601 -0.1791 0.3755 0.059 Uiso 1 1 calc R
C138 C 0.3298(6) -0.2400(4) 0.3848(3) 0.077(3) Uani 1 1 d .
H144 H 0.3009 -0.2825 0.3758 0.092 Uiso 1 1 calc R
H145 H 0.2814 -0.2221 0.3697 0.092 Uiso 1 1 calc R
C139 C 0.3446(7) -0.2200(5) 0.4388(3) 0.094(3) Uani 1 1 d .
H146 H 0.3632 -0.1772 0.4471 0.113 Uiso 1 1 calc R
H147 H 0.2791 -0.2353 0.4498 0.113 Uiso 1 1 calc R
C140 C 0.4274(5) -0.2406(4) 0.4635(2) 0.061(2) Uani 1 1 d .
H148 H 0.4042 -0.2832 0.4594 0.074 Uiso 1 1 calc R
H149 H 0.4398 -0.2236 0.4975 0.074 Uiso 1 1 calc R
C141 C 0.5269(5) -0.2228(3) 0.4436(2) 0.0463(16) Uani 1 1 d .
H150 H 0.5528 -0.1801 0.4497 0.056 Uiso 1 1 calc R
H151 H 0.5795 -0.2376 0.4591 0.056 Uiso 1 1 calc R
O3 O 0.5019(3) -0.38712(18) 0.25444(12) 0.0456(11) Uani 1 1 d .
N5 N 0.4732(5) -0.5166(3) 0.10789(18) 0.076(2) Uani 1 1 d .
N6 N 0.5070(4) -0.2470(2) 0.39203(17) 0.0431(13) Uani 1 1 d .
Pd3 Pd 0.70839(3) -0.477760(17) 0.347548(14) 0.02629(11) Uani 1 1 d .
Cl3 Cl 0.79203(11) -0.50776(6) 0.41161(5) 0.0400(3) Uani 1 1 d .
P5 P 0.54780(10) -0.53872(6) 0.35703(5) 0.0268(3) Uani 1 1 d .
C142 C 0.4434(4) -0.5577(2) 0.30502(18) 0.0327(13) Uani 1 1 d .
C143 C 0.3828(4) -0.5201(3) 0.2992(2) 0.0418(15) Uani 1 1 d .
H152 H 0.3916 -0.4863 0.3226 0.050 Uiso 1 1 calc R
C144 C 0.3081(5) -0.5329(3) 0.2580(2) 0.0562(18) Uani 1 1 d .
H153 H 0.2663 -0.5081 0.2541 0.067 Uiso 1 1 calc R
C145 C 0.2966(5) -0.5823(3) 0.2234(2) 0.062(2) Uani 1 1 d .
H154 H 0.2467 -0.5910 0.1962 0.074 Uiso 1 1 calc R
C146 C 0.3570(5) -0.6183(3) 0.2287(2) 0.063(2) Uani 1 1 d .
H155 H 0.3495 -0.6513 0.2048 0.076 Uiso 1 1 calc R
C147 C 0.4301(5) -0.6067(3) 0.2695(2) 0.0492(17) Uani 1 1 d .
H156 H 0.4708 -0.6322 0.2730 0.059 Uiso 1 1 calc R
C148 C 0.4890(4) -0.5090(2) 0.40555(18) 0.0303(12) Uani 1 1 d .
C149 C 0.3822(4) -0.5327(3) 0.4075(2) 0.0374(14) Uani 1 1 d .
H157 H 0.3413 -0.5648 0.3842 0.045 Uiso 1 1 calc R
C150 C 0.3389(5) -0.5076(3) 0.4442(2) 0.0505(17) Uani 1 1 d .
H158 H 0.2688 -0.5236 0.4460 0.061 Uiso 1 1 calc R
C151 C 0.3993(6) -0.4589(3) 0.4784(2) 0.0516(18) Uani 1 1 d .
H159 H 0.3691 -0.4413 0.5022 0.062 Uiso 1 1 calc R
C152 C 0.5034(6) -0.4368(3) 0.4770(2) 0.0475(16) Uani 1 1 d .
H160 H 0.5438 -0.4047 0.5003 0.057 Uiso 1 1 calc R
C153 C 0.5488(5) -0.4617(3) 0.44154(19) 0.0390(14) Uani 1 1 d .
H161 H 0.6200 -0.4469 0.4415 0.047 Uiso 1 1 calc R
C154 C 0.5595(4) -0.6106(2) 0.36479(18) 0.0320(13) Uani 1 1 d .
C155 C 0.4996(5) -0.6432(3) 0.3929(2) 0.0386(14) Uani 1 1 d .
H162 H 0.4537 -0.6276 0.4093 0.046 Uiso 1 1 calc R
C156 C 0.5078(5) -0.6977(3) 0.3967(2) 0.0477(16) Uani 1 1 d .
H163 H 0.4682 -0.7188 0.4159 0.057 Uiso 1 1 calc R
C157 C 0.5751(5) -0.7220(3) 0.3720(3) 0.0543(19) Uani 1 1 d .
H164 H 0.5792 -0.7597 0.3740 0.065 Uiso 1 1 calc R
C158 C 0.6348(5) -0.6905(3) 0.3450(2) 0.0499(17) Uani 1 1 d .
H165 H 0.6804 -0.7066 0.3289 0.060 Uiso 1 1 calc R
C159 C 0.6284(5) -0.6349(3) 0.3412(2) 0.0422(15) Uani 1 1 d .
H166 H 0.6704 -0.6136 0.3229 0.051 Uiso 1 1 calc R
P6 P 0.86671(11) -0.42571(6) 0.32893(5) 0.0303(3) Uani 1 1 d .
C160 C 0.8579(4) -0.4174(3) 0.2672(2) 0.0382(14) Uani 1 1 d .
C161 C 0.8802(4) -0.4588(3) 0.2324(2) 0.0414(14) Uani 1 1 d .
H167 H 0.9084 -0.4876 0.2415 0.050 Uiso 1 1 calc R
C162 C 0.8607(5) -0.4571(3) 0.1845(2) 0.0557(18) Uani 1 1 d .
H168 H 0.8743 -0.4853 0.1615 0.067 Uiso 1 1 calc R
C163 C 0.8214(6) -0.4143(4) 0.1709(3) 0.067(2) Uani 1 1 d .
H169 H 0.8077 -0.4136 0.1387 0.081 Uiso 1 1 calc R
C164 C 0.8020(5) -0.3721(4) 0.2046(3) 0.062(2) Uani 1 1 d .
H170 H 0.7778 -0.3421 0.1953 0.075 Uiso 1 1 calc R
C165 C 0.8183(4) -0.3743(3) 0.2522(2) 0.0439(15) Uani 1 1 d .
H171 H 0.8025 -0.3465 0.2747 0.053 Uiso 1 1 calc R
C166 C 0.9672(4) -0.4635(2) 0.33609(19) 0.0338(13) Uani 1 1 d .
C167 C 0.9385(5) -0.5251(3) 0.3260(2) 0.0508(17) Uani 1 1 d .
H172 H 0.8684 -0.5463 0.3169 0.061 Uiso 1 1 calc R
C168 C 1.0141(6) -0.5550(3) 0.3294(3) 0.063(2) Uani 1 1 d .
H173 H 0.9947 -0.5961 0.3221 0.076 Uiso 1 1 calc R
C169 C 1.1170(6) -0.5239(4) 0.3436(3) 0.068(2) Uani 1 1 d .
H174 H 1.1675 -0.5439 0.3459 0.082 Uiso 1 1 calc R
C170 C 1.1463(6) -0.4634(4) 0.3542(3) 0.069(2) Uani 1 1 d .
H175 H 1.2165 -0.4427 0.3641 0.082 Uiso 1 1 calc R
C171 C 1.0721(5) -0.4327(3) 0.3503(2) 0.0464(16) Uani 1 1 d .
H176 H 1.0926 -0.3916 0.3572 0.056 Uiso 1 1 calc R
C172 C 0.9268(4) -0.3521(2) 0.3658(2) 0.0341(13) Uani 1 1 d .
C173 C 0.9225(4) -0.3445(3) 0.4140(2) 0.0382(14) Uani 1 1 d .
H177 H 0.8850 -0.3755 0.4262 0.046 Uiso 1 1 calc R
C174 C 0.9742(5) -0.2903(3) 0.4445(2) 0.0460(16) Uani 1 1 d .
H178 H 0.9722 -0.2854 0.4771 0.055 Uiso 1 1 calc R
C175 C 1.0280(5) -0.2443(3) 0.4261(2) 0.0476(16) Uani 1 1 d .
H179 H 1.0623 -0.2080 0.4462 0.057 Uiso 1 1 calc R
C176 C 1.0310(5) -0.2520(3) 0.3777(3) 0.0599(19) Uani 1 1 d .
H180 H 1.0674 -0.2206 0.3655 0.072 Uiso 1 1 calc R
C177 C 0.9818(5) -0.3045(3) 0.3477(2) 0.0471(16) Uani 1 1 d .
H181 H 0.9844 -0.3089 0.3152 0.056 Uiso 1 1 calc R
P7 P 0.10423(15) 0.17989(9) 0.76055(7) 0.0618(5) Uani 1 1 d .
F1 F 0.1493(4) 0.23109(19) 0.80661(16) 0.0852(14) Uani 1 1 d .
F2 F 0.0264(4) 0.1455(2) 0.79057(19) 0.1040(16) Uani 1 1 d .
F3 F 0.0182(3) 0.2110(2) 0.74585(16) 0.0909(15) Uani 1 1 d .
F4 F 0.0581(4) 0.1287(3) 0.7152(2) 0.128(2) Uani 1 1 d .
F5 F 0.1805(4) 0.2165(2) 0.73190(17) 0.0929(15) Uani 1 1 d .
F6 F 0.1908(4) 0.1496(2) 0.77801(19) 0.0946(16) Uani 1 1 d .
P8 P 0.21935(14) 0.29998(8) 0.45391(6) 0.0475(4) Uiso 1 1 d .
F7 F 0.2239(4) 0.3519(2) 0.49707(15) 0.0798(12) Uiso 1 1 d .
F8 F 0.1950(4) 0.2554(2) 0.48710(19) 0.1065(16) Uiso 1 1 d .
F9 F 0.3378(5) 0.3040(3) 0.4722(2) 0.1225(19) Uiso 1 1 d .
F10 F 0.2164(3) 0.24828(17) 0.41060(13) 0.0628(10) Uiso 1 1 d .
F11 F 0.2586(5) 0.3458(3) 0.4228(2) 0.1168(18) Uiso 1 1 d .
F12 F 0.1039(4) 0.2938(2) 0.43760(17) 0.0932(14) Uiso 1 1 d .
P9 P 0.7500(2) 0.44289(13) 0.04048(10) 0.0886(7) Uiso 1 1 d .
F13 F 0.6974(9) 0.4855(5) 0.0240(4) 0.258(5) Uiso 1 1 d .
F14 F 0.6381(6) 0.3917(3) 0.0217(3) 0.161(3) Uiso 1 1 d .
F15 F 0.7107(5) 0.4543(3) 0.0907(2) 0.143(2) Uiso 1 1 d .
F16 F 0.7871(8) 0.3904(4) 0.0552(3) 0.204(4) Uiso 1 1 d .
F17 F 0.8620(8) 0.4832(4) 0.0633(3) 0.206(4) Uiso 1 1 d .
F18 F 0.7888(7) 0.4266(4) -0.0088(3) 0.183(3) Uiso 1 1 d .

loop_
_atom_site_aniso_label
_atom_site_aniso_U_11
_atom_site_aniso_U_22
_atom_site_aniso_U_33
_atom_site_aniso_U_23
_atom_site_aniso_U_13
_atom_site_aniso_U_12
C1 0.026(3) 0.046(4) 0.029(3) 0.011(3) 0.009(2) 0.015(3)
C2 0.034(3) 0.025(3) 0.032(3) -0.007(2) 0.008(2) 0.007(2)
C3 0.032(3) 0.025(3) 0.029(3) 0.003(2) 0.005(2) 0.011(2)
C4 0.035(3) 0.033(3) 0.029(3) 0.007(2) 0.008(2) 0.012(3)
C5 0.036(3) 0.034(3) 0.033(3) 0.011(2) 0.016(2) 0.015(3)
C6 0.033(3) 0.040(3) 0.029(3) 0.008(3) 0.010(2) 0.016(3)
C7 0.040(3) 0.027(3) 0.028(3) 0.002(2) 0.008(2) 0.013(3)
C8 0.029(3) 0.035(3) 0.030(3) 0.005(2) 0.003(2) 0.011(2)
C9 0.022(3) 0.043(3) 0.022(3) 0.005(2) -0.001(2) 0.021(2)
C10 0.027(3) 0.020(3) 0.025(3) -0.001(2) 0.001(2) 0.008(2)
C11 0.027(3) 0.021(3) 0.026(3) 0.003(2) 0.005(2) 0.006(2)
C12 0.025(3) 0.025(3) 0.029(3) -0.001(2) -0.001(2) 0.010(2)
C13 0.021(3) 0.025(3) 0.027(3) 0.005(2) 0.003(2) 0.006(2)
C14 0.039(3) 0.035(3) 0.043(3) -0.003(3) 0.010(3) 0.013(3)
C15 0.066(4) 0.041(4) 0.037(3) 0.000(3) 0.004(3) 0.028(3)
C16 0.047(4) 0.030(3) 0.045(3) -0.006(3) -0.008(3) 0.010(3)
C17 0.043(4) 0.027(3) 0.063(4) 0.001(3) -0.001(3) 0.008(3)
C18 0.054(4) 0.027(3) 0.046(3) 0.009(3) 0.018(3) 0.010(3)
C19 0.045(4) 0.050(4) 0.035(3) 0.013(3) 0.022(3) 0.017(3)
C20 0.069(5) 0.069(5) 0.044(4) 0.015(3) 0.025(3) 0.038(4)
C21 0.066(5) 0.078(6) 0.048(4) 0.009(4) 0.006(4) 0.034(4)
C22 0.060(5) 0.075(5) 0.042(4) -0.009(4) 0.013(3) 0.020(4)
C23 0.083(5) 0.047(4) 0.038(4) -0.001(3) 0.030(4) 0.021(4)
O1 0.037(2) 0.029(2) 0.031(2) 0.0037(16) 0.0134(17) 0.0074(17)
N1 0.039(3) 0.024(3) 0.044(3) 0.000(2) 0.012(2) 0.008(2)
N2 0.045(3) 0.040(3) 0.035(3) 0.006(2) 0.018(2) 0.014(2)
Pd1 0.0187(2) 0.0222(2) 0.0235(2) 0.00470(16) 0.00191(15) 0.00511(16)
Cl1 0.0235(7) 0.0335(8) 0.0384(7) 0.0161(6) 0.0056(6) 0.0051(6)
P1 0.0193(7) 0.0258(7) 0.0285(7) 0.0064(6) 0.0018(5) 0.0062(6)
C24 0.026(3) 0.035(3) 0.029(3) 0.008(2) 0.000(2) 0.009(2)
C25 0.025(3) 0.043(4) 0.039(3) 0.009(3) -0.005(3) 0.000(3)
C26 0.030(3) 0.053(4) 0.050(4) 0.017(3) -0.004(3) -0.018(3)
C27 0.029(3) 0.098(6) 0.047(4) 0.030(4) 0.013(3) 0.006(4)
C28 0.030(3) 0.080(5) 0.048(4) 0.015(4) 0.016(3) 0.017(4)
C29 0.030(3) 0.051(4) 0.041(3) 0.013(3) 0.010(3) 0.018(3)
C30 0.017(3) 0.021(3) 0.038(3) 0.007(2) 0.008(2) 0.004(2)
C31 0.032(3) 0.039(4) 0.036(3) 0.007(3) 0.000(3) 0.010(3)
C32 0.043(4) 0.035(4) 0.042(3) -0.003(3) 0.004(3) 0.010(3)
C33 0.029(3) 0.030(3) 0.066(4) 0.011(3) 0.006(3) 0.008(3)
C34 0.028(3) 0.025(3) 0.052(4) 0.015(3) -0.002(3) 0.005(2)
C35 0.018(3) 0.032(3) 0.037(3) 0.009(2) 0.002(2) 0.002(2)
C36 0.022(3) 0.019(3) 0.030(3) 0.003(2) 0.003(2) 0.000(2)
C37 0.023(3) 0.031(3) 0.037(3) 0.000(2) 0.001(2) 0.002(2)
C38 0.035(3) 0.036(3) 0.040(3) 0.001(3) 0.010(3) 0.005(3)
C39 0.049(4) 0.027(3) 0.030(3) 0.004(2) 0.003(3) 0.001(3)
C40 0.032(3) 0.035(3) 0.033(3) 0.007(3) -0.007(3) 0.005(3)
C41 0.026(3) 0.031(3) 0.036(3) 0.011(2) -0.002(2) 0.006(2)
P2 0.0232(7) 0.0238(7) 0.0230(6) 0.0033(5) 0.0016(5) 0.0088(6)
C42 0.026(3) 0.030(3) 0.030(3) 0.009(2) 0.006(2) 0.013(2)
C43 0.034(3) 0.048(4) 0.029(3) 0.010(3) 0.004(2) 0.018(3)
C44 0.056(4) 0.082(5) 0.026(3) 0.017(3) 0.011(3) 0.036(4)
C45 0.063(5) 0.077(6) 0.047(4) 0.039(4) 0.027(3) 0.031(4)
C46 0.051(4) 0.050(4) 0.058(4) 0.032(3) 0.016(3) 0.018(3)
C47 0.036(3) 0.044(4) 0.035(3) 0.012(3) 0.003(3) 0.018(3)
C48 0.026(3) 0.025(3) 0.020(2) 0.003(2) 0.000(2) 0.000(2)
C49 0.037(3) 0.027(3) 0.032(3) 0.001(2) -0.004(2) 0.009(3)
C50 0.059(4) 0.026(3) 0.043(3) 0.002(3) 0.000(3) 0.017(3)
C51 0.043(4) 0.037(4) 0.037(3) -0.001(3) -0.010(3) -0.010(3)
C52 0.028(3) 0.047(4) 0.047(4) 0.005(3) -0.008(3) 0.004(3)
C53 0.035(3) 0.034(3) 0.041(3) 0.002(3) 0.000(3) 0.014(3)
C54 0.022(3) 0.029(3) 0.029(3) -0.003(2) 0.002(2) 0.006(2)
C55 0.032(3) 0.026(3) 0.029(3) 0.004(2) 0.002(2) 0.008(2)
C56 0.039(3) 0.038(4) 0.033(3) 0.000(3) 0.008(3) 0.008(3)
C57 0.037(3) 0.029(3) 0.046(3) -0.001(3) 0.012(3) 0.016(3)
C58 0.027(3) 0.030(3) 0.046(3) 0.002(3) 0.004(3) 0.013(2)
C59 0.033(3) 0.029(3) 0.034(3) 0.008(2) 0.004(2) 0.012(2)
C60 0.035(3) 0.033(3) 0.032(3) 0.006(2) 0.006(2) 0.013(3)
C61 0.039(3) 0.043(4) 0.032(3) 0.006(3) 0.007(3) 0.016(3)
C62 0.043(3) 0.034(3) 0.033(3) 0.007(3) 0.006(3) 0.015(3)
C63 0.051(4) 0.035(3) 0.039(3) 0.014(3) 0.013(3) 0.025(3)
C64 0.042(3) 0.043(4) 0.038(3) 0.010(3) 0.013(3) 0.023(3)
C65 0.045(4) 0.048(4) 0.037(3) 0.011(3) 0.015(3) 0.022(3)
C66 0.050(4) 0.043(4) 0.037(3) 0.015(3) 0.010(3) 0.023(3)
C67 0.036(3) 0.043(4) 0.040(3) 0.015(3) 0.011(3) 0.022(3)
C68 0.031(3) 0.037(3) 0.026(3) 0.003(2) 0.000(2) 0.008(3)
C69 0.028(3) 0.026(3) 0.030(3) 0.002(2) 0.000(2) 0.010(2)
C70 0.033(3) 0.034(3) 0.031(3) 0.003(2) 0.009(2) 0.015(3)
C71 0.033(3) 0.033(3) 0.031(3) 0.007(2) 0.005(2) 0.012(3)
C72 0.027(3) 0.028(3) 0.028(3) 0.003(2) 0.004(2) 0.010(2)
C73 0.052(4) 0.042(4) 0.045(4) 0.017(3) 0.018(3) 0.016(3)
C74 0.054(4) 0.063(5) 0.049(4) 0.014(3) 0.002(3) 0.007(4)
C75 0.064(5) 0.080(6) 0.066(5) 0.024(4) 0.002(4) 0.035(4)
C76 0.062(5) 0.059(5) 0.092(6) 0.030(4) 0.030(4) 0.033(4)
C77 0.089(6) 0.048(4) 0.063(4) 0.028(4) 0.033(4) 0.033(4)
C78 0.090(6) 0.067(5) 0.066(5) 0.015(4) 0.042(4) 0.044(5)
C79 0.106(7) 0.079(6) 0.079(5) 0.029(5) 0.047(5) 0.059(5)
C80 0.089(6) 0.092(6) 0.059(4) 0.027(4) 0.039(4) 0.059(5)
C81 0.095(6) 0.077(6) 0.086(6) 0.042(5) 0.046(5) 0.045(5)
C82 0.096(6) 0.081(6) 0.060(4) 0.034(4) 0.043(4) 0.053(5)
O2 0.045(2) 0.041(2) 0.034(2) 0.0141(18) 0.0140(18) 0.025(2)
N3 0.075(4) 0.045(3) 0.041(3) 0.017(2) 0.026(3) 0.031(3)
N4 0.086(4) 0.056(4) 0.044(3) 0.026(3) 0.034(3) 0.048(3)
Pd2 0.0276(2) 0.0307(2) 0.0266(2) 0.00262(17) 0.00193(17) 0.01364(18)
Cl2 0.0346(7) 0.0355(8) 0.0365(7) 0.0021(6) 0.0023(6) 0.0201(6)
P3 0.0326(8) 0.0354(9) 0.0304(7) 0.0017(6) 0.0008(6) 0.0145(7)
C83 0.033(3) 0.035(3) 0.044(3) -0.006(3) 0.000(3) 0.011(3)
C84 0.046(4) 0.037(4) 0.051(4) 0.008(3) 0.000(3) 0.016(3)
C85 0.067(5) 0.043(4) 0.076(5) 0.017(4) -0.004(4) 0.015(4)
C86 0.065(5) 0.049(5) 0.102(7) -0.011(5) -0.016(5) 0.023(4)
C87 0.054(5) 0.045(5) 0.079(5) -0.020(4) -0.004(4) 0.020(4)
C88 0.046(4) 0.044(4) 0.052(4) -0.007(3) -0.006(3) 0.013(3)
C89 0.030(3) 0.044(4) 0.031(3) 0.004(3) 0.006(2) 0.009(3)
C90 0.064(5) 0.044(4) 0.039(3) 0.000(3) -0.005(3) 0.007(3)
C91 0.071(5) 0.062(5) 0.039(4) -0.008(4) -0.009(4) 0.002(4)
C92 0.050(4) 0.083(6) 0.033(4) 0.011(4) -0.002(3) 0.013(4)
C93 0.044(4) 0.069(5) 0.035(3) 0.016(3) 0.010(3) 0.022(3)
C94 0.038(3) 0.040(4) 0.035(3) 0.003(3) 0.009(3) 0.011(3)
C95 0.034(3) 0.026(3) 0.047(3) 0.002(3) 0.004(3) 0.010(3)
C96 0.038(4) 0.060(5) 0.053(4) 0.001(3) 0.006(3) 0.013(3)
C97 0.037(4) 0.082(6) 0.085(6) -0.003(5) 0.002(4) 0.018(4)
C98 0.056(5) 0.064(5) 0.091(6) 0.003(4) 0.027(4) 0.026(4)
C99 0.060(5) 0.056(5) 0.054(4) -0.002(3) 0.020(4) 0.020(4)
C100 0.047(4) 0.044(4) 0.039(3) 0.000(3) 0.002(3) 0.012(3)
P4 0.0298(8) 0.0343(8) 0.0261(7) 0.0058(6) 0.0031(6) 0.0137(6)
C101 0.028(3) 0.032(3) 0.030(3) 0.001(2) 0.002(2) 0.008(2)
C102 0.037(3) 0.038(3) 0.028(3) 0.004(2) 0.001(2) 0.012(3)
C103 0.060(4) 0.049(4) 0.034(3) 0.009(3) 0.006(3) 0.032(3)
C104 0.054(4) 0.062(5) 0.057(4) 0.014(3) 0.004(3) 0.037(4)
C105 0.048(4) 0.068(5) 0.041(3) 0.014(3) 0.008(3) 0.034(4)
C106 0.040(3) 0.062(4) 0.029(3) 0.016(3) 0.006(3) 0.023(3)
C107 0.035(3) 0.043(4) 0.028(3) 0.005(3) 0.005(2) 0.016(3)
C108 0.043(4) 0.062(5) 0.056(4) 0.031(4) 0.001(3) 0.009(3)
C109 0.043(4) 0.072(5) 0.075(5) 0.033(4) 0.007(4) 0.001(4)
C110 0.052(4) 0.052(4) 0.049(4) 0.021(3) 0.014(3) 0.008(3)
C111 0.062(4) 0.048(4) 0.032(3) 0.015(3) 0.013(3) 0.021(3)
C112 0.040(3) 0.050(4) 0.028(3) 0.005(3) 0.006(3) 0.022(3)
C113 0.037(3) 0.030(3) 0.028(3) 0.005(2) -0.001(2) 0.015(3)
C114 0.050(4) 0.037(4) 0.036(3) 0.001(3) 0.000(3) 0.014(3)
C115 0.079(5) 0.044(4) 0.036(4) -0.005(3) -0.009(4) 0.021(4)
C116 0.083(6) 0.068(5) 0.028(3) -0.001(3) 0.004(4) 0.047(5)
C117 0.052(4) 0.067(5) 0.031(3) 0.007(3) 0.005(3) 0.032(4)
C118 0.034(3) 0.038(3) 0.032(3) 0.003(3) -0.001(3) 0.011(3)
C119 0.038(3) 0.027(3) 0.039(3) 0.003(2) 0.007(3) 0.008(3)
C120 0.037(3) 0.041(4) 0.033(3) -0.004(3) 0.004(3) 0.003(3)
C121 0.046(4) 0.073(5) 0.032(3) 0.001(3) -0.001(3) 0.018(4)
C122 0.060(4) 0.079(5) 0.034(3) 0.000(3) -0.002(3) 0.038(4)
C123 0.041(3) 0.043(4) 0.040(3) 0.011(3) 0.003(3) 0.022(3)
C124 0.039(3) 0.030(3) 0.040(3) 0.005(3) 0.006(3) 0.012(3)
C125 0.038(3) 0.036(3) 0.030(3) 0.005(2) 0.004(2) 0.014(3)
C126 0.029(3) 0.027(3) 0.031(3) 0.005(2) 0.002(2) 0.007(2)
C127 0.023(3) 0.020(3) 0.031(3) 0.002(2) 0.002(2) 0.003(2)
C128 0.027(3) 0.031(3) 0.031(3) 0.004(2) 0.001(2) 0.004(2)
C129 0.040(3) 0.041(4) 0.029(3) 0.002(3) 0.000(3) 0.017(3)
C130 0.039(3) 0.044(4) 0.028(3) 0.006(3) 0.002(3) 0.019(3)
C131 0.024(3) 0.032(3) 0.032(3) 0.008(2) 0.004(2) 0.007(2)
C132 0.120(8) 0.079(6) 0.051(5) -0.011(4) -0.016(5) 0.044(6)
C133 0.101(8) 0.096(8) 0.118(8) 0.005(6) -0.020(7) 0.014(7)
C134 0.089(7) 0.104(8) 0.110(8) -0.023(7) -0.053(6) 0.014(6)
C135 0.110(10) 0.200(15) 0.100(8) 0.013(9) -0.005(7) 0.086(10)
C136 0.131(10) 0.162(10) 0.043(5) -0.012(5) -0.024(5) 0.094(9)
C137 0.071(5) 0.039(4) 0.052(4) 0.013(3) 0.017(3) 0.033(4)
C138 0.060(5) 0.130(8) 0.059(5) 0.036(5) 0.013(4) 0.049(5)
C139 0.071(6) 0.190(10) 0.056(5) 0.045(6) 0.031(4) 0.078(7)
C140 0.049(4) 0.088(6) 0.045(4) 0.018(4) 0.009(3) 0.013(4)
C141 0.047(4) 0.044(4) 0.044(4) -0.006(3) 0.010(3) 0.016(3)
O3 0.058(3) 0.054(3) 0.030(2) 0.0032(19) -0.0038(19) 0.032(2)
N5 0.079(5) 0.112(6) 0.032(3) -0.013(3) -0.007(3) 0.045(4)
N6 0.053(3) 0.034(3) 0.043(3) 0.000(2) 0.005(2) 0.020(2)
Pd3 0.0225(2) 0.0250(2) 0.0304(2) 0.00562(17) 0.00163(17) 0.00638(17)
Cl3 0.0346(8) 0.0412(9) 0.0446(8) 0.0164(7) -0.0032(6) 0.0103(6)
P5 0.0236(7) 0.0240(7) 0.0316(7) 0.0044(6) 0.0037(6) 0.0061(6)
C142 0.028(3) 0.036(3) 0.033(3) 0.003(3) 0.005(2) 0.008(2)
C143 0.036(3) 0.043(4) 0.045(3) 0.010(3) 0.001(3) 0.009(3)
C144 0.040(4) 0.073(5) 0.061(4) 0.024(4) 0.000(3) 0.021(4)
C145 0.047(4) 0.082(6) 0.041(4) -0.004(4) -0.011(3) 0.009(4)
C146 0.054(4) 0.074(5) 0.047(4) -0.016(4) -0.010(3) 0.019(4)
C147 0.041(4) 0.049(4) 0.048(4) -0.006(3) -0.004(3) 0.011(3)
C148 0.037(3) 0.026(3) 0.033(3) 0.009(2) 0.008(2) 0.014(2)
C149 0.027(3) 0.046(4) 0.040(3) 0.005(3) 0.008(3) 0.013(3)
C150 0.037(4) 0.078(5) 0.050(4) 0.019(4) 0.016(3) 0.031(4)
C151 0.063(5) 0.059(5) 0.045(4) 0.009(3) 0.020(3) 0.035(4)
C152 0.067(5) 0.042(4) 0.039(3) 0.006(3) 0.016(3) 0.024(3)
C153 0.036(3) 0.041(4) 0.037(3) 0.004(3) 0.007(3) 0.007(3)
C154 0.028(3) 0.026(3) 0.034(3) -0.004(2) 0.001(2) 0.002(2)
C155 0.039(3) 0.036(3) 0.040(3) 0.006(3) 0.002(3) 0.012(3)
C156 0.051(4) 0.037(4) 0.054(4) 0.019(3) -0.001(3) 0.006(3)
C157 0.053(4) 0.019(3) 0.083(5) 0.002(3) -0.012(4) 0.013(3)
C158 0.044(4) 0.034(4) 0.070(4) -0.003(3) 0.009(3) 0.018(3)
C159 0.038(3) 0.033(3) 0.055(4) 0.002(3) 0.010(3) 0.013(3)
P6 0.0236(7) 0.0293(8) 0.0373(8) 0.0080(6) 0.0039(6) 0.0059(6)
C160 0.030(3) 0.040(4) 0.044(3) 0.009(3) 0.010(3) 0.006(3)
C161 0.035(3) 0.043(4) 0.042(3) 0.011(3) 0.005(3) 0.003(3)
C162 0.046(4) 0.071(5) 0.041(4) 0.006(3) 0.007(3) 0.005(4)
C163 0.050(4) 0.102(7) 0.050(4) 0.039(4) 0.005(4) 0.007(4)
C164 0.053(5) 0.085(6) 0.063(5) 0.044(4) 0.016(4) 0.022(4)
C165 0.033(3) 0.050(4) 0.054(4) 0.028(3) 0.007(3) 0.009(3)
C166 0.025(3) 0.037(3) 0.040(3) 0.008(3) 0.007(2) 0.008(2)
C167 0.039(4) 0.048(4) 0.072(5) 0.017(3) 0.015(3) 0.019(3)
C168 0.065(5) 0.048(4) 0.095(6) 0.023(4) 0.030(4) 0.037(4)
C169 0.058(5) 0.107(7) 0.064(5) 0.023(5) 0.018(4) 0.057(5)
C170 0.039(4) 0.109(7) 0.062(5) 0.010(5) 0.004(3) 0.035(5)
C171 0.031(3) 0.059(4) 0.051(4) 0.011(3) 0.007(3) 0.017(3)
C172 0.025(3) 0.033(3) 0.043(3) 0.005(3) 0.008(3) 0.008(2)
C173 0.025(3) 0.033(3) 0.050(4) 0.009(3) 0.001(3) -0.001(2)
C174 0.040(4) 0.051(4) 0.047(4) 0.005(3) 0.001(3) 0.020(3)
C175 0.037(4) 0.029(4) 0.070(5) 0.000(3) 0.008(3) 0.004(3)
C176 0.056(4) 0.046(4) 0.068(5) 0.006(4) 0.018(4) -0.002(3)
C177 0.039(4) 0.042(4) 0.052(4) 0.008(3) 0.015(3) -0.003(3)
P7 0.0483(11) 0.0573(13) 0.0743(13) 0.0022(10) 0.0167(10) 0.0099(9)
F1 0.098(4) 0.061(3) 0.086(3) -0.001(2) 0.003(3) 0.020(3)
F2 0.081(3) 0.101(4) 0.116(4) 0.025(3) 0.038(3) -0.009(3)
F3 0.061(3) 0.127(4) 0.095(3) 0.024(3) 0.019(3) 0.043(3)
F4 0.097(4) 0.131(5) 0.113(4) -0.055(4) 0.010(3) 0.016(4)
F5 0.069(3) 0.115(4) 0.106(4) 0.034(3) 0.045(3) 0.025(3)
F6 0.091(4) 0.062(3) 0.134(4) 0.008(3) 0.016(3) 0.034(3)

loop_
_atom_type_symbol
_atom_type_description
_atom_type_scat_dispersion_real
_atom_type_scat_dispersion_imag
_atom_type_scat_source
C C 0.0033 0.0016 'International Tables Vol C Tables 4.2.6.8 and 6.1.1.4'
H H 0.0000 0.0000 'International Tables Vol C Tables 4.2.6.8 and 6.1.1.4'
N N 0.0061 0.0033 'International Tables Vol C Tables 4.2.6.8 and 6.1.1.4'
O O 0.0106 0.0060 'International Tables Vol C Tables 4.2.6.8 and 6.1.1.4'
F F 0.0171 0.0103 'International Tables Vol C Tables 4.2.6.8 and 6.1.1.4'
P P 0.1023 0.0942 'International Tables Vol C Tables 4.2.6.8 and 6.1.1.4'
Cl Cl 0.1484 0.1585 'International Tables Vol C Tables 4.2.6.8 and 6.1.1.4'
Pd Pd -0.9988 1.0072 'International Tables Vol C Tables 4.2.6.8 and 6.1.1.4'

loop_
_geom_angle_atom_site_label_1
_geom_angle_atom_site_label_2
_geom_angle_atom_site_label_3
_geom_angle
C2 C1 C10 121.7(5)
C2 C1 H1 119.1
C10 C1 H1 119.1
C1 C2 C3 122.6(5)
C1 C2 H2 118.7
C3 C2 H2 118.7
N1 C3 C4 123.0(5)
N1 C3 C2 121.4(5)
C4 C3 C2 115.7(5)
C11 C4 C3 120.6(5)
C11 C4 H4 119.7
C3 C4 H4 119.7
C12 C5 C6 119.0(5)
C12 C5 H5 120.5
C6 C5 H5 120.5
N2 C6 C5 120.9(5)
N2 C6 C7 120.8(5)
C5 C6 C7 118.3(5)
C8 C7 C6 121.4(5)
C8 C7 H7 119.3
C6 C7 H7 119.3
C7 C8 C13 121.3(5)
C7 C8 H8 119.3
C13 C8 H8 119.3
C13 C9 C10 116.0(5)
C13 C9 Pd1 122.2(4)
C10 C9 Pd1 121.8(4)
C11 C10 C1 115.2(4)
C11 C10 C9 121.2(4)
C1 C10 C9 123.6(5)
O1 C11 C4 115.0(5)
O1 C11 C10 120.8(4)
C4 C11 C10 124.2(5)
O1 C12 C5 114.3(5)
O1 C12 C13 121.6(4)
C5 C12 C13 124.1(5)
C12 C13 C9 120.8(5)
C12 C13 C8 115.8(4)
C9 C13 C8 123.4(5)
N1 C14 C15 110.8(5)
N1 C14 H14 109.5
C15 C14 H14 109.5
N1 C14 H14A 109.5
C15 C14 H14A 109.5
H14 C14 H14A 108.1
C16 C15 C14 110.2(5)
C16 C15 H15 109.6
C14 C15 H15 109.6
C16 C15 H15A 109.6
C14 C15 H15A 109.6
H15 C15 H15A 108.1
C15 C16 C17 111.1(5)
C15 C16 H16 109.4
C17 C16 H16 109.4
C15 C16 H16A 109.4
C17 C16 H16A 109.4
H16 C16 H16A 108.0
C18 C17 C16 112.3(5)
C18 C17 H17 109.2
C16 C17 H17 109.2
C18 C17 H17A 109.2
C16 C17 H17A 109.2
H17 C17 H17A 107.9
N1 C18 C17 110.4(5)
N1 C18 H18 109.6
C17 C18 H18 109.6
N1 C18 H18A 109.6
C17 C18 H18A 109.6
H18 C18 H18A 108.1
N2 C19 C20 110.5(5)
N2 C19 H19 109.6
C20 C19 H19 109.6
N2 C19 H19A 109.6
C20 C19 H19A 109.6
H19 C19 H19A 108.1
C19 C20 C21 109.9(5)
C19 C20 H20 109.7
C21 C20 H20 109.7
C19 C20 H20A 109.7
C21 C20 H20A 109.7
H20 C20 H20A 108.2
C22 C21 C20 111.2(6)
C22 C21 H21 109.4
C20 C21 H21 109.4
C22 C21 H21A 109.4
C20 C21 H21A 109.4
H21 C21 H21A 108.0
C23 C22 C21 112.0(6)
C23 C22 H22 109.2
C21 C22 H22 109.2
C23 C22 H22A 109.2
C21 C22 H22A 109.2
H22 C22 H22A 107.9
N2 C23 C22 110.8(5)
N2 C23 H23 109.5
C22 C23 H23 109.5
N2 C23 H23A 109.5
C22 C23 H23A 109.5
H23 C23 H23A 108.1
C12 O1 C11 119.5(4)
C3 N1 C14 123.9(5)
C3 N1 C18 124.6(5)
C14 N1 C18 111.4(4)
C6 N2 C23 122.1(5)
C6 N2 C19 120.9(5)
C23 N2 C19 110.2(5)
C9 Pd1 P1 88.80(13)
C9 Pd1 P2 88.07(13)
P1 Pd1 P2 176.82(5)
C9 Pd1 Cl1 177.60(13)
P1 Pd1 Cl1 89.01(5)
P2 Pd1 Cl1 94.12(5)
C30 P1 C36 107.6(2)
C30 P1 C24 104.2(2)
C36 P1 C24 105.7(2)
C30 P1 Pd1 112.06(16)
C36 P1 Pd1 113.14(16)
C24 P1 Pd1 113.49(16)
C25 C24 C29 118.0(5)
C25 C24 P1 120.6(4)
C29 C24 P1 120.7(4)
C26 C25 C24 120.5(6)
C26 C25 H25 119.7
C24 C25 H25 119.7
C27 C26 C25 120.5(6)
C27 C26 H26 119.7
C25 C26 H26 119.7
C28 C27 C26 119.1(6)
C28 C27 H27 120.4
C26 C27 H27 120.4
C27 C28 C29 121.7(6)
C27 C28 H28 119.2
C29 C28 H28 119.2
C28 C29 C24 120.1(6)
C28 C29 H29 119.9
C24 C29 H29 119.9
C31 C30 C35 117.9(5)
C31 C30 P1 119.9(4)
C35 C30 P1 122.0(4)
C32 C31 C30 121.5(5)
C32 C31 H31 119.2
C30 C31 H31 119.2
C33 C32 C31 119.1(5)
C33 C32 H32 120.5
C31 C32 H32 120.5
C34 C33 C32 120.6(5)
C34 C33 H33 119.7
C32 C33 H33 119.7
C35 C34 C33 121.2(5)
C35 C34 H34 119.4
C33 C34 H34 119.4
C34 C35 C30 119.6(5)
C34 C35 H35 120.2
C30 C35 H35 120.2
C37 C36 C41 119.1(5)
C37 C36 P1 120.3(4)
C41 C36 P1 120.6(4)
C38 C37 C36 119.3(5)
C38 C37 H37 120.4
C36 C37 H37 120.4
C39 C38 C37 120.8(5)
C39 C38 H38 119.6
C37 C38 H38 119.6
C40 C39 C38 120.3(5)
C40 C39 H39 119.9
C38 C39 H39 119.9
C39 C40 C41 120.5(5)
C39 C40 H40 119.7
C41 C40 H40 119.7
C40 C41 C36 120.0(5)
C40 C41 H41 120.0
C36 C41 H41 120.0
C54 P2 C48 105.2(2)
C54 P2 C42 106.6(2)
C48 P2 C42 102.8(2)
C54 P2 Pd1 111.93(16)
C48 P2 Pd1 114.98(16)
C42 P2 Pd1 114.35(16)
C47 C42 C43 118.8(5)
C47 C42 P2 121.8(4)
C43 C42 P2 118.5(4)
C44 C43 C42 120.5(6)
C44 C43 H43 119.8
C42 C43 H43 119.8
C45 C44 C43 120.2(6)
C45 C44 H44 119.9
C43 C44 H44 119.9
C46 C45 C44 119.8(6)
C46 C45 H45 120.1
C44 C45 H45 120.1
C45 C46 C47 121.1(6)
C45 C46 H46 119.5
C47 C46 H46 119.5
C42 C47 C46 119.7(6)
C42 C47 H47 120.2
C46 C47 H47 120.2
C53 C48 C49 119.3(5)
C53 C48 P2 121.3(4)
C49 C48 P2 119.4(4)
C50 C49 C48 119.7(5)
C50 C49 H49 120.1
C48 C49 H49 120.1
C51 C50 C49 120.5(5)
C51 C50 H50 119.7
C49 C50 H50 119.7
C50 C51 C52 119.9(5)
C50 C51 H51 120.0
C52 C51 H51 120.0
C53 C52 C51 119.3(5)
C53 C52 H52 120.3
C51 C52 H52 120.3
C52 C53 C48 121.2(5)
C52 C53 H53 119.4
C48 C53 H53 119.4
C55 C54 C59 119.2(5)
C55 C54 P2 117.5(4)
C59 C54 P2 123.3(4)
C54 C55 C56 120.5(5)
C54 C55 H55 119.8
C56 C55 H55 119.8
C57 C56 C55 119.7(5)
C57 C56 H56 120.2
C55 C56 H56 120.2
C58 C57 C56 120.4(5)
C58 C57 H57 119.8
C56 C57 H57 119.8
C57 C58 C59 120.1(5)
C57 C58 H58 119.9
C59 C58 H58 119.9
C54 C59 C58 120.2(5)
C54 C59 H59 119.9
C58 C59 H59 119.9
C61 C60 C69 122.6(5)
C61 C60 H60 118.7
C69 C60 H60 118.7
C60 C61 C62 120.6(5)
C60 C61 H61 119.7
C62 C61 H61 119.7
N3 C62 C63 121.6(5)
N3 C62 C61 120.5(5)
C63 C62 C61 117.9(5)
C70 C63 C62 119.9(5)
C70 C63 H63 120.1
C62 C63 H63 120.1
C71 C64 C65 119.9(5)
C71 C64 H64 120.0
C65 C64 H64 120.0
N4 C65 C66 122.8(5)
N4 C65 C64 120.6(5)
C66 C65 C64 116.6(5)
C67 C66 C65 121.9(5)
C67 C66 H66 119.1
C65 C66 H66 119.1
C66 C67 C72 122.6(5)
C66 C67 H67 118.7
C72 C67 H67 118.7
C69 C68 C72 118.3(5)
C69 C68 Pd2 120.1(4)
C72 C68 Pd2 121.6(4)
C68 C69 C60 125.1(5)
C68 C69 C70 120.2(5)
C60 C69 C70 114.6(5)
C63 C70 O2 115.8(4)
C63 C70 C69 124.2(5)
O2 C70 C69 120.0(5)
O2 C71 C64 114.6(5)
O2 C71 C72 120.8(5)
C64 C71 C72 124.5(5)
C71 C72 C67 114.4(5)
C71 C72 C68 120.0(5)
C67 C72 C68 125.6(5)
N3 C73 C74 109.9(5)
N3 C73 H73 109.7
C74 C73 H73 109.7
N3 C73 H73A 109.7
C74 C73 H73A 109.7
H73 C73 H73A 108.2
C73 C74 C75 110.2(5)
C73 C74 H74 109.6
C75 C74 H74 109.6
C73 C74 H74A 109.6
C75 C74 H74A 109.6
H74 C74 H74A 108.1
C76 C75 C74 110.6(6)
C76 C75 H75 109.5
C74 C75 H75 109.5
C76 C75 H75A 109.5
C74 C75 H75A 109.5
H75 C75 H75A 108.1
C75 C76 C77 110.4(6)
C75 C76 H76 109.6
C77 C76 H76 109.6
C75 C76 H76A 109.6
C77 C76 H76A 109.6
H76 C76 H76A 108.1
N3 C77 C76 109.9(6)
N3 C77 H77 109.7
C76 C77 H77 109.7
N3 C77 H77A 109.7
C76 C77 H77A 109.7
H77 C77 H77A 108.2
N4 C78 C79 112.9(7)
N4 C78 H78 109.0
C79 C78 H78 109.0
N4 C78 H78A 109.0
C79 C78 H78A 109.0
H78 C78 H78A 107.8
C78 C79 C80 114.3(6)
C78 C79 H79 108.7
C80 C79 H79 108.7
C78 C79 H79A 108.7
C80 C79 H79A 108.7
H79 C79 H79A 107.6
C79 C80 C81 108.3(6)
C79 C80 H80 110.0
C81 C80 H80 110.0
C79 C80 H80A 110.0
C81 C80 H80A 110.0
H80 C80 H80A 108.4
C80 C81 C82 111.9(7)
C80 C81 H81 109.2
C82 C81 H81 109.2
C80 C81 H81A 109.2
C82 C81 H81A 109.2
H81 C81 H81A 107.9
N4 C82 C81 111.3(6)
N4 C82 H82 109.4
C81 C82 H82 109.4
N4 C82 H82A 109.4
C81 C82 H82A 109.4
H82 C82 H82A 108.0
C71 O2 C70 120.4(4)
C62 N3 C73 124.2(5)
C62 N3 C77 123.0(5)
C73 N3 C77 112.7(5)
C65 N4 C78 120.9(5)
C65 N4 C82 120.1(5)
C78 N4 C82 115.5(5)
C68 Pd2 P4 88.90(15)
C68 Pd2 P3 87.36(16)
P4 Pd2 P3 176.26(5)
C68 Pd2 Cl2 177.97(17)
P4 Pd2 Cl2 91.43(5)
P3 Pd2 Cl2 92.30(5)
C83 P3 C89 106.9(3)
C83 P3 C95 101.9(3)
C89 P3 C95 103.7(3)
C83 P3 Pd2 115.29(18)
C89 P3 Pd2 113.5(2)
C95 P3 Pd2 114.24(18)
C84 C83 C88 118.3(6)
C84 C83 P3 120.4(4)
C88 C83 P3 120.9(5)
C85 C84 C83 120.6(6)
C85 C84 H84 119.7
C83 C84 H84 119.7
C84 C85 C86 120.4(8)
C84 C85 H85 119.8
C86 C85 H85 119.8
C87 C86 C85 120.0(7)
C87 C86 H86 120.0
C85 C86 H86 120.0
C86 C87 C88 120.5(7)
C86 C87 H87 119.7
C88 C87 H87 119.7
C87 C88 C83 120.1(7)
C87 C88 H88 119.9
C83 C88 H88 119.9
C94 C89 C90 118.9(5)
C94 C89 P3 117.9(4)
C90 C89 P3 122.8(5)
C91 C90 C89 119.5(6)
C91 C90 H90 120.2
C89 C90 H90 120.2
C90 C91 C92 120.7(6)
C90 C91 H91 119.7
C92 C91 H91 119.7
C93 C92 C91 120.3(6)
C93 C92 H92 119.8
C91 C92 H92 119.8
C92 C93 C94 119.6(6)
C92 C93 H93 120.2
C94 C93 H93 120.2
C89 C94 C93 120.9(5)
C89 C94 H94 119.6
C93 C94 H94 119.6
C100 C95 C96 120.0(6)
C100 C95 P3 120.2(4)
C96 C95 P3 119.5(5)
C95 C96 C97 120.2(6)
C95 C96 H96 119.9
C97 C96 H96 119.9
C96 C97 C98 119.9(7)
C96 C97 H97 120.0
C98 C97 H97 120.0
C99 C98 C97 119.1(7)
C99 C98 H98 120.5
C97 C98 H98 120.5
C98 C99 C100 120.7(6)
C98 C99 H99 119.7
C100 C99 H99 119.7
C95 C100 C99 119.9(6)
C95 C100 H100 120.0
C99 C100 H100 120.0
C107 P4 C101 105.2(3)
C107 P4 C113 104.5(3)
C101 P4 C113 103.5(2)
C107 P4 Pd2 114.90(18)
C101 P4 Pd2 114.03(18)
C113 P4 Pd2 113.59(19)
C102 C101 C106 118.4(5)
C102 C101 P4 120.5(4)
C106 C101 P4 120.8(4)
C101 C102 C103 120.1(5)
C101 C102 H102 119.9
C103 C102 H102 119.9
C104 C103 C102 120.4(5)
C104 C103 H103 119.8
C102 C103 H103 119.8
C103 C104 C105 120.5(5)
C103 C104 H104 119.7
C105 C104 H104 119.7
C104 C105 C106 119.3(6)
C104 C105 H105 120.3
C106 C105 H105 120.3
C105 C106 C101 121.2(5)
C105 C106 H106 119.4
C101 C106 H106 119.4
C112 C107 C108 117.5(6)
C112 C107 P4 119.4(4)
C108 C107 P4 123.1(4)
C109 C108 C107 120.5(6)
C109 C108 H108 119.7
C107 C108 H108 119.7
C110 C109 C108 120.3(7)
C110 C109 H109 119.9
C108 C109 H109 119.9
C111 C110 C109 120.6(6)
C111 C110 H110 119.7
C109 C110 H110 119.7
C110 C111 C112 119.9(6)
C110 C111 H111 120.1
C112 C111 H111 120.1
C111 C112 C107 121.2(6)
C111 C112 H112 119.4
C107 C112 H112 119.4
C114 C113 C118 120.7(5)
C114 C113 P4 120.0(5)
C118 C113 P4 119.2(4)
C115 C114 C113 118.2(6)
C115 C114 H114 120.9
C113 C114 H114 120.9
C116 C115 C114 121.6(7)
C116 C115 H115 119.2
C114 C115 H115 119.2
C115 C116 C117 119.7(6)
C115 C116 H116 120.2
C117 C116 H116 120.2
C116 C117 C118 120.4(7)
C116 C117 H117 119.8
C118 C117 H117 119.8
C117 C118 C113 119.4(6)
C117 C118 H118 120.3
C113 C118 H118 120.3
C120 C119 C128 122.8(5)
C120 C119 H119 118.6
C128 C119 H119 118.6
C119 C120 C121 120.9(5)
C119 C120 H120 119.6
C121 C120 H120 119.6
N5 C121 C122 120.8(6)
N5 C121 C120 121.8(6)
C122 C121 C120 117.4(5)
C129 C122 C121 120.7(6)
C129 C122 H122 119.7
C121 C122 H122 119.7
C130 C123 C124 121.0(5)
C130 C123 H123 119.5
C124 C123 H123 119.5
N6 C124 C123 122.4(5)
N6 C124 C125 120.8(5)
C123 C124 C125 116.8(5)
C126 C125 C124 121.0(5)
C126 C125 H125 119.5
C124 C125 H125 119.5
C125 C126 C131 123.0(5)
C125 C126 H126 118.5
C131 C126 H126 118.5
C128 C127 C131 117.0(4)
C128 C127 Pd3 127.4(4)
C131 C127 Pd3 115.4(3)
C127 C128 C129 120.7(5)
C127 C128 C119 125.3(5)
C129 C128 C119 114.0(5)
C122 C129 O3 115.3(5)
C122 C129 C128 124.2(5)
O3 C129 C128 120.5(4)
C123 C130 O3 116.0(4)
C123 C130 C131 123.7(5)
O3 C130 C131 120.3(5)
C130 C131 C127 121.0(4)
C130 C131 C126 114.4(5)
C127 C131 C126 124.6(4)
N5 C132 C133 104.9(8)
N5 C132 H132 110.8
C133 C132 H132 110.8
N5 C132 H133 110.8
C133 C132 H133 110.8
H132 C132 H133 108.8
C134 C133 C132 110.8(9)
C134 C133 H134 109.5
C132 C133 H134 109.5
C134 C133 H135 109.5
C132 C133 H135 109.5
H134 C133 H135 108.1
C135 C134 C133 110.7(7)
C135 C134 H136 109.5
C133 C134 H136 109.5
C135 C134 H137 109.5
C133 C134 H137 109.5
H136 C134 H137 108.1
C136 C135 C134 107.9(9)
C136 C135 H138 110.1
C134 C135 H138 110.1
C136 C135 H139 110.1
C134 C135 H139 110.1
H138 C135 H139 108.4
C135 C136 N5 109.5(10)
C135 C136 H140 109.8
N5 C136 H140 109.8
C135 C136 H141 109.8
N5 C136 H141 109.8
H140 C136 H141 108.2
N6 C137 C138 109.9(5)
N6 C137 H142 109.7
C138 C137 H142 109.7
N6 C137 H143 109.7
C138 C137 H143 109.7
H142 C137 H143 108.2
C137 C138 C139 109.3(7)
C137 C138 H144 109.8
C139 C138 H144 109.8
C137 C138 H145 109.8
C139 C138 H145 109.8
H144 C138 H145 108.3
C140 C139 C138 111.9(6)
C140 C139 H146 109.2
C138 C139 H146 109.2
C140 C139 H147 109.2
C138 C139 H147 109.2
H146 C139 H147 107.9
C139 C140 C141 110.4(6)
C139 C140 H148 109.6
C141 C140 H148 109.6
C139 C140 H149 109.6
C141 C140 H149 109.6
H148 C140 H149 108.1
N6 C141 C140 109.4(5)
N6 C141 H150 109.8
C140 C141 H150 109.8
N6 C141 H151 109.8
C140 C141 H151 109.8
H150 C141 H151 108.2
C130 O3 C129 120.3(4)
C121 N5 C132 123.5(6)
C121 N5 C136 121.7(6)
C132 N5 C136 111.4(6)
C124 N6 C137 124.2(5)
C124 N6 C141 124.8(5)
C137 N6 C141 109.9(4)
C127 Pd3 P6 90.63(15)
C127 Pd3 P5 88.42(15)
P6 Pd3 P5 172.60(5)
C127 Pd3 Cl3 167.89(14)
P6 Pd3 Cl3 92.99(5)
P5 Pd3 Cl3 89.44(5)
C148 P5 C154 108.4(2)
C148 P5 C142 103.3(2)
C154 P5 C142 102.9(2)
C148 P5 Pd3 115.33(19)
C154 P5 Pd3 110.88(18)
C142 P5 Pd3 115.04(19)
C147 C142 C143 118.9(5)
C147 C142 P5 120.8(4)
C143 C142 P5 120.0(4)
C142 C143 C144 119.6(6)
C142 C143 H152 120.2
C144 C143 H152 120.2
C145 C144 C143 119.8(6)
C145 C144 H153 120.1
C143 C144 H153 120.1
C146 C145 C144 120.4(6)
C146 C145 H154 119.8
C144 C145 H154 119.8
C145 C146 C147 120.4(6)
C145 C146 H155 119.8
C147 C146 H155 119.8
C142 C147 C146 120.7(6)
C142 C147 H156 119.6
C146 C147 H156 119.6
C153 C148 C149 118.9(5)
C153 C148 P5 120.3(4)
C149 C148 P5 120.8(4)
C150 C149 C148 119.4(6)
C150 C149 H157 120.3
C148 C149 H157 120.3
C149 C150 C151 120.4(6)
C149 C150 H158 119.8
C151 C150 H158 119.8
C152 C151 C150 120.0(6)
C152 C151 H159 120.0
C150 C151 H159 120.0
C151 C152 C153 120.7(6)
C151 C152 H160 119.7
C153 C152 H160 119.7
C152 C153 C148 120.5(6)
C152 C153 H161 119.7
C148 C153 H161 119.7
C159 C154 C155 118.2(5)
C159 C154 P5 119.6(5)
C155 C154 P5 122.2(4)
C156 C155 C154 120.7(6)
C156 C155 H162 119.7
C154 C155 H162 119.7
C155 C156 C157 120.3(6)
C155 C156 H163 119.8
C157 C156 H163 119.8
C158 C157 C156 119.7(6)
C158 C157 H164 120.1
C156 C157 H164 120.1
C157 C158 C159 120.7(6)
C157 C158 H165 119.6
C159 C158 H165 119.6
C158 C159 C154 120.3(6)
C158 C159 H166 119.9
C154 C159 H166 119.9
C160 P6 C172 106.6(3)
C160 P6 C166 104.3(3)
C172 P6 C166 103.8(2)
C160 P6 Pd3 113.37(19)
C172 P6 Pd3 115.70(18)
C166 P6 Pd3 112.00(19)
C165 C160 C161 118.0(5)
C165 C160 P6 121.4(5)
C161 C160 P6 120.2(4)
C162 C161 C160 120.5(6)
C162 C161 H167 119.8
C160 C161 H167 119.8
C163 C162 C161 120.1(7)
C163 C162 H168 120.0
C161 C162 H168 120.0
C162 C163 C164 120.3(6)
C162 C163 H169 119.8
C164 C163 H169 119.8
C163 C164 C165 120.0(7)
C163 C164 H170 120.0
C165 C164 H170 120.0
C164 C165 C160 121.0(6)
C164 C165 H171 119.5
C160 C165 H171 119.5
C171 C166 C167 118.9(5)
C171 C166 P6 121.8(5)
C167 C166 P6 119.3(4)
C168 C167 C166 120.4(6)
C168 C167 H172 119.8
C166 C167 H172 119.8
C169 C168 C167 119.8(7)
C169 C168 H173 120.1
C167 C168 H173 120.1
C168 C169 C170 120.4(6)
C168 C169 H174 119.8
C170 C169 H174 119.8
C169 C170 C171 120.6(7)
C169 C170 H175 119.7
C171 C170 H175 119.7
C166 C171 C170 119.8(7)
C166 C171 H176 120.1
C170 C171 H176 120.1
C173 C172 C177 119.3(5)
C173 C172 P6 117.7(4)
C177 C172 P6 122.9(4)
C172 C173 C174 120.1(6)
C172 C173 H177 119.9
C174 C173 H177 119.9
C175 C174 C173 119.7(6)
C175 C174 H178 120.2
C173 C174 H178 120.2
C174 C175 C176 119.9(6)
C174 C175 H179 120.0
C176 C175 H179 120.0
C177 C176 C175 121.1(7)
C177 C176 H180 119.4
C175 C176 H180 119.4
C176 C177 C172 119.8(6)
C176 C177 H181 120.1
C172 C177 H181 120.1
F5 P7 F4 91.3(3)
F5 P7 F1 89.5(3)
F4 P7 F1 179.1(4)
F5 P7 F2 177.5(3)
F4 P7 F2 90.6(3)
F1 P7 F2 88.5(3)
F5 P7 F3 90.0(3)
F4 P7 F3 90.3(3)
F1 P7 F3 89.5(3)
F2 P7 F3 88.4(3)
F5 P7 F6 91.5(3)
F4 P7 F6 91.9(3)
F1 P7 F6 88.2(3)
F2 P7 F6 90.1(3)
F3 P7 F6 177.3(3)
F12 P8 F8 93.4(3)
F12 P8 F11 93.8(3)
F8 P8 F11 172.8(3)
F12 P8 F7 90.3(3)
F8 P8 F7 89.5(3)
F11 P8 F7 90.2(3)
F12 P8 F10 90.4(2)
F8 P8 F10 90.8(3)
F11 P8 F10 89.3(3)
F7 P8 F10 179.2(3)
F12 P8 F9 177.2(3)
F8 P8 F9 83.8(3)
F11 P8 F9 89.0(3)
F7 P8 F9 89.9(3)
F10 P8 F9 89.4(3)
F13 P9 F17 102.8(6)
F13 P9 F16 170.5(7)
F17 P9 F16 86.6(5)
F13 P9 F18 94.1(5)
F17 P9 F18 90.6(5)
F16 P9 F18 86.6(4)
F13 P9 F15 89.8(5)
F17 P9 F15 90.6(4)
F16 P9 F15 89.2(4)
F18 P9 F15 175.6(4)
F13 P9 F14 87.4(5)
F17 P9 F14 169.5(5)
F16 P9 F14 83.2(5)
F18 P9 F14 91.3(4)
F15 P9 F14 86.7(4)

loop_
_geom_bond_atom_site_label_1
_geom_bond_atom_site_label_2
_geom_bond_distance
C1 C2 1.352(7)
C1 C10 1.428(7)
C1 H1 0.9300
C2 C3 1.439(7)
C2 H2 0.9300
C3 N1 1.341(6)
C3 C4 1.411(7)
C4 C11 1.375(7)
C4 H4 0.9300
C5 C12 1.381(7)
C5 C6 1.402(7)
C5 H5 0.9300
C6 N2 1.378(7)
C6 C7 1.421(8)
C7 C8 1.363(7)
C7 H7 0.9300
C8 C13 1.424(7)
C8 H8 0.9300
C9 C13 1.410(7)
C9 C10 1.431(7)
C9 Pd1 1.974(6)
C10 C11 1.397(7)
C11 O1 1.368(6)
C12 O1 1.365(6)
C12 C13 1.401(7)
C14 N1 1.465(7)
C14 C15 1.514(8)
C14 H14 0.9700
C14 H14A 0.9700
C15 C16 1.507(9)
C15 H15 0.9700
C15 H15A 0.9700
C16 C17 1.515(8)
C16 H16 0.9700
C16 H16A 0.9700
C17 C18 1.510(8)
C17 H17 0.9700
C17 H17A 0.9700
C18 N1 1.465(7)
C18 H18 0.9700
C18 H18A 0.9700
C19 N2 1.461(7)
C19 C20 1.500(8)
C19 H19 0.9700
C19 H19A 0.9700
C20 C21 1.532(9)
C20 H20 0.9700
C20 H20A 0.9700
C21 C22 1.522(10)
C21 H21 0.9700
C21 H21A 0.9700
C22 C23 1.503(9)
C22 H22 0.9700
C22 H22A 0.9700
C23 N2 1.455(8)
C23 H23 0.9700
C23 H23A 0.9700
Pd1 P1 2.3209(13)
Pd1 P2 2.3346(12)
Pd1 Cl1 2.3779(14)
P1 C30 1.809(5)
P1 C36 1.812(5)
P1 C24 1.815(6)
C24 C25 1.396(7)
C24 C29 1.403(7)
C25 C26 1.390(8)
C25 H25 0.9300
C26 C27 1.385(9)
C26 H26 0.9300
C27 C28 1.361(9)
C27 H27 0.9300
C28 C29 1.383(8)
C28 H28 0.9300
C29 H29 0.9300
C30 C31 1.386(7)
C30 C35 1.417(7)
C31 C32 1.383(7)
C31 H31 0.9300
C32 C33 1.371(8)
C32 H32 0.9300
C33 C34 1.368(8)
C33 H33 0.9300
C34 C35 1.366(7)
C34 H34 0.9300
C35 H35 0.9300
C36 C37 1.397(7)
C36 C41 1.399(7)
C37 C38 1.391(7)
C37 H37 0.9300
C38 C39 1.367(8)
C38 H38 0.9300
C39 C40 1.366(8)
C39 H39 0.9300
C40 C41 1.383(7)
C40 H40 0.9300
C41 H41 0.9300
P2 C54 1.814(5)
P2 C48 1.822(5)
P2 C42 1.823(5)
C42 C47 1.387(8)
C42 C43 1.396(7)
C43 C44 1.382(8)
C43 H43 0.9300
C44 C45 1.377(9)
C44 H44 0.9300
C45 C46 1.360(9)
C45 H45 0.9300
C46 C47 1.394(8)
C46 H46 0.9300
C47 H47 0.9300
C48 C53 1.379(7)
C48 C49 1.397(7)
C49 C50 1.384(8)
C49 H49 0.9300
C50 C51 1.370(8)
C50 H50 0.9300
C51 C52 1.402(8)
C51 H51 0.9300
C52 C53 1.370(8)
C52 H52 0.9300
C53 H53 0.9300
C54 C55 1.385(7)
C54 C59 1.388(7)
C55 C56 1.386(7)
C55 H55 0.9300
C56 C57 1.382(7)
C56 H56 0.9300
C57 C58 1.369(8)
C57 H57 0.9300
C58 C59 1.388(7)
C58 H58 0.9300
C59 H59 0.9300
C60 C61 1.368(7)
C60 C69 1.411(7)
C60 H60 0.9300
C61 C62 1.427(7)
C61 H61 0.9300
C62 N3 1.375(7)
C62 C63 1.403(8)
C63 C70 1.355(7)
C63 H63 0.9300
C64 C71 1.366(7)
C64 C65 1.416(8)
C64 H64 0.9300
C65 N4 1.374(7)
C65 C66 1.415(7)
C66 C67 1.365(7)
C66 H66 0.9300
C67 C72 1.411(7)
C67 H67 0.9300
C68 C69 1.390(7)
C68 C72 1.414(7)
C68 Pd2 1.996(5)
C69 C70 1.428(7)
C70 O2 1.370(6)
C71 O2 1.363(6)
C71 C72 1.411(7)
C73 N3 1.444(7)
C73 C74 1.510(8)
C73 H73 0.9700
C73 H73A 0.9700
C74 C75 1.541(9)
C74 H74 0.9700
C74 H74A 0.9700
C75 C76 1.489(9)
C75 H75 0.9700
C75 H75A 0.9700
C76 C77 1.525(9)
C76 H76 0.9700
C76 H76A 0.9700
C77 N3 1.460(7)
C77 H77 0.9700
C77 H77A 0.9700
C78 N4 1.457(8)
C78 C79 1.489(10)
C78 H78 0.9700
C78 H78A 0.9700
C79 C80 1.506(10)
C79 H79 0.9700
C79 H79A 0.9700
C80 C81 1.516(9)
C80 H80 0.9700
C80 H80A 0.9700
C81 C82 1.538(10)
C81 H81 0.9700
C81 H81A 0.9700
C82 N4 1.460(8)
C82 H82 0.9700
C82 H82A 0.9700
Pd2 P4 2.3338(15)
Pd2 P3 2.3500(15)
Pd2 Cl2 2.3754(12)
P3 C83 1.814(6)
P3 C89 1.822(5)
P3 C95 1.828(6)
C83 C84 1.396(8)
C83 C88 1.408(8)
C84 C85 1.370(8)
C84 H84 0.9300
C85 C86 1.381(11)
C85 H85 0.9300
C86 C87 1.372(11)
C86 H86 0.9300
C87 C88 1.375(9)
C87 H87 0.9300
C88 H88 0.9300
C89 C94 1.386(8)
C89 C90 1.390(8)
C90 C91 1.383(9)
C90 H90 0.9300
C91 C92 1.387(10)
C91 H91 0.9300
C92 C93 1.353(9)
C92 H92 0.9300
C93 C94 1.397(7)
C93 H93 0.9300
C94 H94 0.9300
C95 C100 1.374(8)
C95 C96 1.377(8)
C96 C97 1.389(9)
C96 H96 0.9300
C97 C98 1.393(10)
C97 H97 0.9300
C98 C99 1.378(10)
C98 H98 0.9300
C99 C100 1.387(9)
C99 H99 0.9300
C100 H100 0.9300
P4 C107 1.813(6)
P4 C101 1.820(5)
P4 C113 1.829(5)
C101 C102 1.381(7)
C101 C106 1.396(7)
C102 C103 1.392(7)
C102 H102 0.9300
C103 C104 1.367(8)
C103 H103 0.9300
C104 C105 1.373(8)
C104 H104 0.9300
C105 C106 1.381(7)
C105 H105 0.9300
C106 H106 0.9300
C107 C112 1.395(7)
C107 C108 1.404(8)
C108 C109 1.380(9)
C108 H108 0.9300
C109 C110 1.369(9)
C109 H109 0.9300
C110 C111 1.364(9)
C110 H110 0.9300
C111 C112 1.382(8)
C111 H111 0.9300
C112 H112 0.9300
C113 C114 1.389(8)
C113 C118 1.391(8)
C114 C115 1.387(8)
C114 H114 0.9300
C115 C116 1.370(10)
C115 H115 0.9300
C116 C117 1.378(10)
C116 H116 0.9300
C117 C118 1.381(7)
C117 H117 0.9300
C118 H118 0.9300
C119 C120 1.365(7)
C119 C128 1.419(7)
C119 H119 0.9300
C120 C121 1.418(8)
C120 H120 0.9300
C121 N5 1.364(7)
C121 C122 1.393(8)
C122 C129 1.355(7)
C122 H122 0.9300
C123 C130 1.356(7)
C123 C124 1.391(7)
C123 H123 0.9300
C124 N6 1.356(6)
C124 C125 1.435(7)
C125 C126 1.342(7)
C125 H125 0.9300
C126 C131 1.419(7)
C126 H126 0.9300
C127 C128 1.403(7)
C127 C131 1.417(7)
C127 Pd3 1.989(5)
C128 C129 1.415(7)
C129 O3 1.375(6)
C130 O3 1.365(6)
C130 C131 1.411(7)
C132 N5 1.418(9)
C132 C133 1.543(13)
C132 H132 0.9700
C132 H133 0.9700
C133 C134 1.522(12)
C133 H134 0.9700
C133 H135 0.9700
C134 C135 1.493(13)
C134 H136 0.9700
C134 H137 0.9700
C135 C136 1.463(15)
C135 H138 0.9700
C135 H139 0.9700
C136 N5 1.476(9)
C136 H140 0.9700
C136 H141 0.9700
C137 N6 1.454(7)
C137 C138 1.500(10)
C137 H142 0.9700
C137 H143 0.9700
C138 C139 1.520(10)
C138 H144 0.9700
C138 H145 0.9700
C139 C140 1.490(9)
C139 H146 0.9700
C139 H147 0.9700
C140 C141 1.501(9)
C140 H148 0.9700
C140 H149 0.9700
C141 N6 1.466(7)
C141 H150 0.9700
C141 H151 0.9700
Pd3 P6 2.3381(15)
Pd3 P5 2.3433(15)
Pd3 Cl3 2.3669(13)
P5 C148 1.810(5)
P5 C154 1.818(5)
P5 C142 1.841(5)
C142 C147 1.376(7)
C142 C143 1.382(7)
C143 C144 1.401(8)
C143 H152 0.9300
C144 C145 1.372(9)
C144 H153 0.9300
C145 C146 1.345(9)
C145 H154 0.9300
C146 C147 1.383(8)
C146 H155 0.9300
C147 H156 0.9300
C148 C153 1.395(7)
C148 C149 1.410(8)
C149 C150 1.383(8)
C149 H157 0.9300
C150 C151 1.389(9)
C150 H158 0.9300
C151 C152 1.368(9)
C151 H159 0.9300
C152 C153 1.372(8)
C152 H160 0.9300
C153 H161 0.9300
C154 C159 1.393(7)
C154 C155 1.396(8)
C155 C156 1.361(8)
C155 H162 0.9300
C156 C157 1.390(9)
C156 H163 0.9300
C157 C158 1.356(9)
C157 H164 0.9300
C158 C159 1.379(8)
C158 H165 0.9300
C159 H166 0.9300
P6 C160 1.817(6)
P6 C172 1.822(6)
P6 C166 1.823(5)
C160 C165 1.388(8)
C160 C161 1.397(8)
C161 C162 1.386(8)
C161 H167 0.9300
C162 C163 1.364(10)
C162 H168 0.9300
C163 C164 1.374(10)
C163 H169 0.9300
C164 C165 1.375(8)
C164 H170 0.9300
C165 H171 0.9300
C166 C171 1.387(8)
C166 C167 1.395(8)
C167 C168 1.392(8)
C167 H172 0.9300
C168 C169 1.367(11)
C168 H173 0.9300
C169 C170 1.370(10)
C169 H174 0.9300
C170 C171 1.391(8)
C170 H175 0.9300
C171 H176 0.9300
C172 C173 1.376(8)
C172 C177 1.405(8)
C173 C174 1.395(8)
C173 H177 0.9300
C174 C175 1.375(9)
C174 H178 0.9300
C175 C176 1.378(9)
C175 H179 0.9300
C176 C177 1.355(8)
C176 H180 0.9300
C177 H181 0.9300
P7 F5 1.571(5)
P7 F4 1.572(5)
P7 F1 1.584(5)
P7 F2 1.587(5)
P7 F3 1.588(4)
P7 F6 1.604(5)
P8 F12 1.531(5)
P8 F8 1.549(6)
P8 F11 1.559(6)
P8 F7 1.584(4)
P8 F10 1.589(4)
P8 F9 1.594(6)
P9 F13 1.495(11)
P9 F17 1.561(10)
P9 F16 1.573(9)
P9 F18 1.585(8)
P9 F15 1.596(7)
P9 F14 1.642(8)

loop_
_geom_torsion_atom_site_label_1
_geom_torsion_atom_site_label_2
_geom_torsion_atom_site_label_3
_geom_torsion_atom_site_label_4
_geom_torsion
C10 C1 C2 C3 -1.6(8)
C1 C2 C3 N1 177.9(5)
C1 C2 C3 C4 -1.4(7)
N1 C3 C4 C11 -176.9(5)
C2 C3 C4 C11 2.5(7)
C12 C5 C6 N2 178.9(5)
C12 C5 C6 C7 -2.2(7)
N2 C6 C7 C8 -178.5(5)
C5 C6 C7 C8 2.6(7)
C6 C7 C8 C13 -0.5(7)
C2 C1 C10 C11 3.5(7)
C2 C1 C10 C9 -177.0(4)
C13 C9 C10 C11 -2.3(6)
Pd1 C9 C10 C11 178.4(3)
C13 C9 C10 C1 178.3(4)
Pd1 C9 C10 C1 -1.0(6)
C3 C4 C11 O1 176.9(4)
C3 C4 C11 C10 -0.5(7)
C1 C10 C11 O1 -179.7(4)
C9 C10 C11 O1 0.7(7)
C1 C10 C11 C4 -2.5(7)
C9 C10 C11 C4 178.0(4)
C6 C5 C12 O1 -178.1(4)
C6 C5 C12 C13 -0.3(7)
O1 C12 C13 C9 0.9(7)
C5 C12 C13 C9 -176.8(4)
O1 C12 C13 C8 180.0(4)
C5 C12 C13 C8 2.3(7)
C10 C9 C13 C12 1.5(6)
Pd1 C9 C13 C12 -179.2(3)
C10 C9 C13 C8 -177.6(4)
Pd1 C9 C13 C8 1.7(6)
C7 C8 C13 C12 -1.9(7)
C7 C8 C13 C9 177.2(5)
N1 C14 C15 C16 57.4(6)
C14 C15 C16 C17 -52.8(6)
C15 C16 C17 C18 51.9(7)
C16 C17 C18 N1 -53.9(6)
N2 C19 C20 C21 -58.4(7)
C19 C20 C21 C22 51.0(7)
C20 C21 C22 C23 -49.3(7)
C21 C22 C23 N2 54.1(7)
C5 C12 O1 C11 175.4(4)
C13 C12 O1 C11 -2.5(6)
C4 C11 O1 C12 -175.8(4)
C10 C11 O1 C12 1.7(6)
C4 C3 N1 C14 161.6(5)
C2 C3 N1 C14 -17.7(7)
C4 C3 N1 C18 -13.3(8)
C2 C3 N1 C18 167.4(5)
C15 C14 N1 C3 123.8(6)
C15 C14 N1 C18 -60.8(6)
C17 C18 N1 C3 -126.2(5)
C17 C18 N1 C14 58.4(6)
C5 C6 N2 C23 -156.6(5)
C7 C6 N2 C23 24.6(8)
C5 C6 N2 C19 -8.2(7)
C7 C6 N2 C19 172.9(5)
C22 C23 N2 C6 90.2(7)
C22 C23 N2 C19 -61.1(6)
C20 C19 N2 C6 -87.7(6)
C20 C19 N2 C23 64.0(6)
C13 C9 Pd1 P1 89.3(4)
C10 C9 Pd1 P1 -91.5(3)
C13 C9 Pd1 P2 -91.2(4)
C10 C9 Pd1 P2 88.0(3)
C13 C9 Pd1 Cl1 113(3)
C10 C9 Pd1 Cl1 -67(3)
C9 Pd1 P1 C30 -133.7(2)
P2 Pd1 P1 C30 -142.8(9)
Cl1 Pd1 P1 C30 47.25(18)
C9 Pd1 P1 C36 104.5(2)
P2 Pd1 P1 C36 95.4(9)
Cl1 Pd1 P1 C36 -74.56(19)
C9 Pd1 P1 C24 -16.0(2)
P2 Pd1 P1 C24 -25.0(9)
Cl1 Pd1 P1 C24 164.99(19)
C30 P1 C24 C25 -156.0(4)
C36 P1 C24 C25 -42.8(4)
Pd1 P1 C24 C25 81.8(4)
C30 P1 C24 C29 33.3(5)
C36 P1 C24 C29 146.5(4)
Pd1 P1 C24 C29 -88.9(4)
C29 C24 C25 C26 0.3(7)
P1 C24 C25 C26 -170.7(4)
C24 C25 C26 C27 0.6(8)
C25 C26 C27 C28 -0.8(9)
C26 C27 C28 C29 0.2(9)
C27 C28 C29 C24 0.7(9)
C25 C24 C29 C28 -0.9(7)
P1 C24 C29 C28 170.0(4)
C36 P1 C30 C31 168.0(4)
C24 P1 C30 C31 -80.1(4)
Pd1 P1 C30 C31 43.1(5)
C36 P1 C30 C35 -17.6(5)
C24 P1 C30 C35 94.3(4)
Pd1 P1 C30 C35 -142.6(4)
C35 C30 C31 C32 -3.2(8)
P1 C30 C31 C32 171.4(5)
C30 C31 C32 C33 1.6(9)
C31 C32 C33 C34 0.5(9)
C32 C33 C34 C35 -0.9(9)
C33 C34 C35 C30 -0.7(8)
C31 C30 C35 C34 2.7(7)
P1 C30 C35 C34 -171.8(4)
C30 P1 C36 C37 -100.3(4)
C24 P1 C36 C37 148.7(4)
Pd1 P1 C36 C37 24.0(5)
C30 P1 C36 C41 78.8(5)
C24 P1 C36 C41 -32.1(5)
Pd1 P1 C36 C41 -156.9(4)
C41 C36 C37 C38 -1.1(8)
P1 C36 C37 C38 178.1(4)
C36 C37 C38 C39 1.2(8)
C37 C38 C39 C40 0.1(9)
C38 C39 C40 C41 -1.6(8)
C39 C40 C41 C36 1.7(8)
C37 C36 C41 C40 -0.3(8)
P1 C36 C41 C40 -179.5(4)
C9 Pd1 P2 C54 -99.5(2)
P1 Pd1 P2 C54 -90.5(9)
Cl1 Pd1 P2 C54 79.5(2)
C9 Pd1 P2 C48 140.5(2)
P1 Pd1 P2 C48 149.5(9)
Cl1 Pd1 P2 C48 -40.48(19)
C9 Pd1 P2 C42 21.9(2)
P1 Pd1 P2 C42 30.9(9)
Cl1 Pd1 P2 C42 -159.15(19)
C54 P2 C42 C47 46.2(5)
C48 P2 C42 C47 156.7(4)
Pd1 P2 C42 C47 -78.0(4)
C54 P2 C42 C43 -144.5(4)
C48 P2 C42 C43 -34.1(4)
Pd1 P2 C42 C43 91.2(4)
C47 C42 C43 C44 1.0(7)
P2 C42 C43 C44 -168.6(4)
C42 C43 C44 C45 0.1(8)
C43 C44 C45 C46 -2.1(9)
C44 C45 C46 C47 2.9(9)
C43 C42 C47 C46 -0.2(7)
P2 C42 C47 C46 169.0(4)
C45 C46 C47 C42 -1.8(9)
C54 P2 C48 C53 33.3(5)
C42 P2 C48 C53 -78.2(5)
Pd1 P2 C48 C53 156.9(4)
C54 P2 C48 C49 -148.9(4)
C42 P2 C48 C49 99.7(4)
Pd1 P2 C48 C49 -25.2(5)
C53 C48 C49 C50 1.8(8)
P2 C48 C49 C50 -176.1(4)
C48 C49 C50 C51 -1.1(9)
C49 C50 C51 C52 1.0(9)
C50 C51 C52 C53 -1.5(9)
C51 C52 C53 C48 2.2(9)
C49 C48 C53 C52 -2.3(8)
P2 C48 C53 C52 175.5(5)
C48 P2 C54 C55 87.7(4)
C42 P2 C54 C55 -163.5(4)
Pd1 P2 C54 C55 -37.8(5)
C48 P2 C54 C59 -89.4(5)
C42 P2 C54 C59 19.3(5)
Pd1 P2 C54 C59 145.1(4)
C59 C54 C55 C56 0.4(8)
P2 C54 C55 C56 -176.8(4)
C54 C55 C56 C57 -1.8(8)
C55 C56 C57 C58 1.3(9)
C56 C57 C58 C59 0.5(9)
C55 C54 C59 C58 1.4(8)
P2 C54 C59 C58 178.4(4)
C57 C58 C59 C54 -1.8(8)
C69 C60 C61 C62 -1.5(9)
C60 C61 C62 N3 -174.1(5)
C60 C61 C62 C63 3.9(8)
N3 C62 C63 C70 174.9(6)
C61 C62 C63 C70 -3.1(9)
C71 C64 C65 N4 176.6(6)
C71 C64 C65 C66 -2.3(9)
N4 C65 C66 C67 -176.8(6)
C64 C65 C66 C67 2.0(9)
C65 C66 C67 C72 -0.6(10)
C72 C68 C69 C60 -179.6(5)
Pd2 C68 C69 C60 -2.0(8)
C72 C68 C69 C70 -3.6(8)
Pd2 C68 C69 C70 174.0(4)
C61 C60 C69 C68 174.6(5)
C61 C60 C69 C70 -1.6(8)
C62 C63 C70 O2 179.3(5)
C62 C63 C70 C69 0.0(9)
C68 C69 C70 C63 -174.0(6)
C60 C69 C70 C63 2.4(8)
C68 C69 C70 O2 6.7(8)
C60 C69 C70 O2 -176.9(5)
C65 C64 C71 O2 179.3(5)
C65 C64 C71 C72 1.3(9)
O2 C71 C72 C67 -177.7(5)
C64 C71 C72 C67 0.1(8)
O2 C71 C72 C68 1.4(8)
C64 C71 C72 C68 179.2(5)
C66 C67 C72 C71 -0.5(8)
C66 C67 C72 C68 -179.5(6)
C69 C68 C72 C71 -0.3(8)
Pd2 C68 C72 C71 -177.9(4)
C69 C68 C72 C67 178.7(5)
Pd2 C68 C72 C67 1.1(8)
N3 C73 C74 C75 -56.2(7)
C73 C74 C75 C76 54.8(8)
C74 C75 C76 C77 -54.6(8)
C75 C76 C77 N3 56.5(8)
N4 C78 C79 C80 -50.6(10)
C78 C79 C80 C81 54.0(10)
C79 C80 C81 C82 -55.1(9)
C80 C81 C82 N4 53.8(9)
C64 C71 O2 C70 -176.4(5)
C72 C71 O2 C70 1.7(8)
C63 C70 O2 C71 175.0(5)
C69 C70 O2 C71 -5.6(7)
C63 C62 N3 C73 161.5(6)
C61 C62 N3 C73 -20.5(9)
C63 C62 N3 C77 -14.5(9)
C61 C62 N3 C77 163.5(6)
C74 C73 N3 C62 -116.2(6)
C74 C73 N3 C77 60.2(7)
C76 C77 N3 C62 116.5(7)
C76 C77 N3 C73 -59.9(7)
C66 C65 N4 C78 -154.8(7)
C64 C65 N4 C78 26.4(10)
C66 C65 N4 C82 3.0(10)
C64 C65 N4 C82 -175.8(7)
C79 C78 N4 C65 -153.0(6)
C79 C78 N4 C82 48.2(9)
C81 C82 N4 C65 151.2(7)
C81 C82 N4 C78 -49.8(9)
C69 C68 Pd2 P4 92.3(4)
C72 C68 Pd2 P4 -90.2(4)
C69 C68 Pd2 P3 -87.7(4)
C72 C68 Pd2 P3 89.9(4)
C69 C68 Pd2 Cl2 -7(5)
C72 C68 Pd2 Cl2 170(4)
C68 Pd2 P3 C83 14.9(3)
P4 Pd2 P3 C83 13.5(9)
Cl2 Pd2 P3 C83 -163.1(2)
C68 Pd2 P3 C89 -109.0(2)
P4 Pd2 P3 C89 -110.4(8)
Cl2 Pd2 P3 C89 73.1(2)
C68 Pd2 P3 C95 132.5(3)
P4 Pd2 P3 C95 131.1(8)
Cl2 Pd2 P3 C95 -45.5(2)
C89 P3 C83 C84 -139.5(5)
C95 P3 C83 C84 -31.0(5)
Pd2 P3 C83 C84 93.3(5)
C89 P3 C83 C88 48.2(5)
C95 P3 C83 C88 156.6(5)
Pd2 P3 C83 C88 -79.0(5)
C88 C83 C84 C85 0.4(9)
P3 C83 C84 C85 -172.1(5)
C83 C84 C85 C86 -0.2(10)
C84 C85 C86 C87 -1.0(11)
C85 C86 C87 C88 1.9(11)
C86 C87 C88 C83 -1.7(10)
C84 C83 C88 C87 0.5(9)
P3 C83 C88 C87 173.0(5)
C83 P3 C89 C94 -169.5(4)
C95 P3 C89 C94 83.2(5)
Pd2 P3 C89 C94 -41.3(5)
C83 P3 C89 C90 16.9(6)
C95 P3 C89 C90 -90.3(5)
Pd2 P3 C89 C90 145.2(5)
C94 C89 C90 C91 0.4(10)
P3 C89 C90 C91 173.9(5)
C89 C90 C91 C92 -1.0(11)
C90 C91 C92 C93 -0.6(11)
C91 C92 C93 C94 2.6(10)
C90 C89 C94 C93 1.6(9)
P3 C89 C94 C93 -172.2(4)
C92 C93 C94 C89 -3.2(9)
C83 P3 C95 C100 94.5(5)
C89 P3 C95 C100 -154.6(5)
Pd2 P3 C95 C100 -30.6(5)
C83 P3 C95 C96 -79.9(5)
C89 P3 C95 C96 31.1(6)
Pd2 P3 C95 C96 155.1(4)
C100 C95 C96 C97 -2.1(10)
P3 C95 C96 C97 172.3(5)
C95 C96 C97 C98 -2.4(11)
C96 C97 C98 C99 4.7(11)
C97 C98 C99 C100 -2.5(11)
C96 C95 C100 C99 4.3(9)
P3 C95 C100 C99 -170.0(5)
C98 C99 C100 C95 -2.0(10)
C68 Pd2 P4 C107 110.4(2)
P3 Pd2 P4 C107 111.8(8)
Cl2 Pd2 P4 C107 -71.57(19)
C68 Pd2 P4 C101 -11.1(2)
P3 Pd2 P4 C101 -9.7(9)
Cl2 Pd2 P4 C101 166.9(2)
C68 Pd2 P4 C113 -129.4(2)
P3 Pd2 P4 C113 -128.0(8)
Cl2 Pd2 P4 C113 48.63(18)
C107 P4 C101 C102 140.6(5)
C113 P4 C101 C102 31.3(5)
Pd2 P4 C101 C102 -92.6(5)
C107 P4 C101 C106 -45.0(5)
C113 P4 C101 C106 -154.3(5)
Pd2 P4 C101 C106 81.8(5)
C106 C101 C102 C103 -0.5(9)
P4 C101 C102 C103 174.1(4)
C101 C102 C103 C104 1.5(9)
C102 C103 C104 C105 -1.2(11)
C103 C104 C105 C106 -0.1(11)
C104 C105 C106 C101 1.2(10)
C102 C101 C106 C105 -0.9(9)
P4 C101 C106 C105 -175.4(5)
C101 P4 C107 C112 163.6(4)
C113 P4 C107 C112 -87.8(4)
Pd2 P4 C107 C112 37.4(5)
C101 P4 C107 C108 -17.5(6)
C113 P4 C107 C108 91.1(5)
Pd2 P4 C107 C108 -143.8(5)
C112 C107 C108 C109 1.4(9)
P4 C107 C108 C109 -177.5(5)
C107 C108 C109 C110 0.8(11)
C108 C109 C110 C111 -1.7(11)
C109 C110 C111 C112 0.2(10)
C110 C111 C112 C107 2.2(9)
C108 C107 C112 C111 -2.9(8)
P4 C107 C112 C111 176.1(4)
C107 P4 C113 C114 -35.1(5)
C101 P4 C113 C114 74.7(5)
Pd2 P4 C113 C114 -161.1(4)
C107 P4 C113 C118 148.0(4)
C101 P4 C113 C118 -102.2(4)
Pd2 P4 C113 C118 22.0(4)
C118 C113 C114 C115 -0.9(8)
P4 C113 C114 C115 -177.7(4)
C113 C114 C115 C116 -0.6(9)
C114 C115 C116 C117 2.2(9)
C115 C116 C117 C118 -2.3(9)
C116 C117 C118 C113 0.9(8)
C114 C113 C118 C117 0.7(8)
P4 C113 C118 C117 177.6(4)
C128 C119 C120 C121 -2.6(9)
C119 C120 C121 N5 -178.4(6)
C119 C120 C121 C122 2.6(10)
N5 C121 C122 C129 180.0(7)
C120 C121 C122 C129 -1.0(11)
C130 C123 C124 N6 178.3(6)
C130 C123 C124 C125 -1.0(9)
N6 C124 C125 C126 -177.6(6)
C123 C124 C125 C126 1.7(9)
C124 C125 C126 C131 -3.2(9)
C131 C127 C128 C129 -2.8(8)
Pd3 C127 C128 C129 173.7(4)
C131 C127 C128 C119 177.8(5)
Pd3 C127 C128 C119 -5.8(8)
C120 C119 C128 C127 -179.5(6)
C120 C119 C128 C129 1.0(8)
C121 C122 C129 O3 -178.8(6)
C121 C122 C129 C128 -0.6(11)
C127 C128 C129 C122 -178.9(6)
C119 C128 C129 C122 0.6(9)
C127 C128 C129 O3 -0.7(9)
C119 C128 C129 O3 178.8(5)
C124 C123 C130 O3 -179.7(6)
C124 C123 C130 C131 1.9(10)
C123 C130 C131 C127 175.5(6)
O3 C130 C131 C127 -2.9(9)
C123 C130 C131 C126 -3.1(9)
O3 C130 C131 C126 178.6(5)
C128 C127 C131 C130 4.6(8)
Pd3 C127 C131 C130 -172.3(4)
C128 C127 C131 C126 -177.1(5)
Pd3 C127 C131 C126 6.1(7)
C125 C126 C131 C130 3.7(8)
C125 C126 C131 C127 -174.7(6)
N5 C132 C133 C134 58.0(10)
C132 C133 C134 C135 -55.6(13)
C133 C134 C135 C136 55.7(13)
C134 C135 C136 N5 -60.5(10)
N6 C137 C138 C139 57.7(8)
C137 C138 C139 C140 -53.0(10)
C138 C139 C140 C141 53.2(10)
C139 C140 C141 N6 -57.4(8)
C123 C130 O3 C129 -179.2(6)
C131 C130 O3 C129 -0.7(8)
C122 C129 O3 C130 -179.1(6)
C128 C129 O3 C130 2.5(8)
C122 C121 N5 C132 -163.3(8)
C120 C121 N5 C132 17.7(12)
C122 C121 N5 C136 -6.0(12)
C120 C121 N5 C136 175.0(8)
C133 C132 N5 C121 95.0(9)
C133 C132 N5 C136 -64.3(10)
C135 C136 N5 C121 -90.7(10)
C135 C136 N5 C132 69.1(10)
C123 C124 N6 C137 4.6(10)
C125 C124 N6 C137 -176.1(6)
C123 C124 N6 C141 171.6(6)
C125 C124 N6 C141 -9.2(9)
C138 C137 N6 C124 104.7(7)
C138 C137 N6 C141 -63.9(7)
C140 C141 N6 C124 -105.4(7)
C140 C141 N6 C137 63.2(7)
C128 C127 Pd3 P6 87.2(5)
C131 C127 Pd3 P6 -96.4(4)
C128 C127 Pd3 P5 -85.5(5)
C131 C127 Pd3 P5 91.0(4)
C128 C127 Pd3 Cl3 -165.4(5)
C131 C127 Pd3 Cl3 11.1(10)
C127 Pd3 P5 C148 -89.0(2)
P6 Pd3 P5 C148 -171.7(4)
Cl3 Pd3 P5 C148 79.04(18)
C127 Pd3 P5 C154 147.2(2)
P6 Pd3 P5 C154 64.6(4)
Cl3 Pd3 P5 C154 -44.69(18)
C127 Pd3 P5 C142 31.0(2)
P6 Pd3 P5 C142 -51.6(4)
Cl3 Pd3 P5 C142 -160.88(19)
C148 P5 C142 C147 -144.4(5)
C154 P5 C142 C147 -31.6(6)
Pd3 P5 C142 C147 89.1(5)
C148 P5 C142 C143 41.0(5)
C154 P5 C142 C143 153.8(5)
Pd3 P5 C142 C143 -85.5(5)
C147 C142 C143 C144 1.2(9)
P5 C142 C143 C144 175.9(5)
C142 C143 C144 C145 -0.9(10)
C143 C144 C145 C146 -0.3(11)
C144 C145 C146 C147 1.2(12)
C143 C142 C147 C146 -0.3(10)
P5 C142 C147 C146 -175.0(5)
C145 C146 C147 C142 -0.9(11)
C154 P5 C148 C153 108.3(5)
C142 P5 C148 C153 -143.0(4)
Pd3 P5 C148 C153 -16.7(5)
C154 P5 C148 C149 -72.3(5)
C142 P5 C148 C149 36.3(5)
Pd3 P5 C148 C149 162.7(4)
C153 C148 C149 C150 1.5(8)
P5 C148 C149 C150 -177.9(4)
C148 C149 C150 C151 1.3(9)
C149 C150 C151 C152 -2.6(10)
C150 C151 C152 C153 1.1(10)
C151 C152 C153 C148 1.7(9)
C149 C148 C153 C152 -3.0(8)
P5 C148 C153 C152 176.4(4)
C148 P5 C154 C159 -161.2(4)
C142 P5 C154 C159 89.9(5)
Pd3 P5 C154 C159 -33.6(5)
C148 P5 C154 C155 20.3(5)
C142 P5 C154 C155 -88.7(5)
Pd3 P5 C154 C155 147.8(4)
C159 C154 C155 C156 -0.8(8)
P5 C154 C155 C156 177.8(4)
C154 C155 C156 C157 -0.8(9)
C155 C156 C157 C158 1.7(9)
C156 C157 C158 C159 -0.9(10)
C157 C158 C159 C154 -0.7(9)
C155 C154 C159 C158 1.5(8)
P5 C154 C159 C158 -177.0(4)
C127 Pd3 P6 C160 -36.2(2)
P5 Pd3 P6 C160 46.3(4)
Cl3 Pd3 P6 C160 155.4(2)
C127 Pd3 P6 C172 87.5(2)
P5 Pd3 P6 C172 169.9(4)
Cl3 Pd3 P6 C172 -81.0(2)
C127 Pd3 P6 C166 -153.9(2)
P5 Pd3 P6 C166 -71.4(4)
Cl3 Pd3 P6 C166 37.7(2)
C172 P6 C160 C165 -48.1(6)
C166 P6 C160 C165 -157.5(5)
Pd3 P6 C160 C165 80.4(5)
C172 P6 C160 C161 139.1(5)
C166 P6 C160 C161 29.7(5)
Pd3 P6 C160 C161 -92.4(5)
C165 C160 C161 C162 -1.5(9)
P6 C160 C161 C162 171.5(5)
C160 C161 C162 C163 1.4(10)
C161 C162 C163 C164 0.7(11)
C162 C163 C164 C165 -2.5(11)
C163 C164 C165 C160 2.4(10)
C161 C160 C165 C164 -0.4(9)
P6 C160 C165 C164 -173.3(5)
C160 P6 C166 C171 89.4(5)
C172 P6 C166 C171 -22.1(6)
Pd3 P6 C166 C171 -147.6(5)
C160 P6 C166 C167 -89.2(5)
C172 P6 C166 C167 159.3(5)
Pd3 P6 C166 C167 33.8(5)
C171 C166 C167 C168 -1.1(9)
P6 C166 C167 C168 177.6(5)
C166 C167 C168 C169 1.1(11)
C167 C168 C169 C170 -0.2(12)
C168 C169 C170 C171 -0.7(11)
C167 C166 C171 C170 0.1(9)
P6 C166 C171 C170 -178.5(5)
C169 C170 C171 C166 0.8(10)
C160 P6 C172 C173 166.7(4)
C166 P6 C172 C173 -83.4(5)
Pd3 P6 C172 C173 39.7(5)
C160 P6 C172 C177 -17.0(5)
C166 P6 C172 C177 92.8(5)
Pd3 P6 C172 C177 -144.1(4)
C177 C172 C173 C174 -1.4(8)
P6 C172 C173 C174 175.0(4)
C172 C173 C174 C175 1.1(8)
C173 C174 C175 C176 -0.3(9)
C174 C175 C176 C177 -0.2(10)
C175 C176 C177 C172 -0.2(10)
C173 C172 C177 C176 1.0(9)
P6 C172 C177 C176 -175.2(5)

loop_
_platon_squeeze_void_nr
_platon_squeeze_void_average_x
_platon_squeeze_void_average_y
_platon_squeeze_void_average_z
_platon_squeeze_void_volume
_platon_squeeze_void_count_electrons
_platon_squeeze_void_content
1 0.030 0.314 0.227 401 114 ' '
2 -0.030 0.686 0.773 401 115 ' '
3 0.441 0.295 0.844 193 57 ' '
4 0.559 0.705 0.156 193 57 ' '
5 0.396 0.608 0.403 10 1 ' '
6 0.604 0.392 0.597 10 1 ' '
